data_4311904
loop_
_publ_author_name
'Michaele J. Hardie'
'Christopher J. Sumby'

_publ_contact_author_email ' m.j.hardie@leeds.ac.uk '
_publ_contact_author_fax ' 44 - 113 - 343 6565'
_publ_contact_author_name ' Michaele J. Hardie'
_publ_section_title
;
 Interwoven 2-D Coordination Network Prepared from the Molecular Host
 Tris(isonicotinoyl)cyclotriguaiacylene and Silver(I) Cobalt(III)
 Bis(dicarbollide)
;
_journal_name_full 'Inorganic Chemistry'
_journal_page_first 6872
_journal_page_last 6874
_journal_paper_doi 10.1021/ic049160s
_journal_volume 43
_journal_year 2004
_chemical_formula_sum 'C106 H115 Ag B18 Co N15 O18'
_chemical_formula_weight 2248.51
_chemical_name_common
;
bis{tris(isonicotinoyl)cyclotriguaiacylene}silver(I) cobalt(III) 
bis(dicarbollide) acetonitrile clathrate
;
_chemical_name_systematic
; 
 ? 
;
_space_group_IT_number 2
_symmetry_cell_setting triclinic
_symmetry_space_group_name_Hall '-P 1'
_symmetry_space_group_name_H-M 'P -1'
_atom_sites_solution_hydrogens geom
_atom_sites_solution_primary direct
_atom_sites_solution_secondary difmap
_audit_creation_method SHELXL-97
_cell_angle_alpha 92.35(3)
_cell_angle_beta 92.62(3)
_cell_angle_gamma 112.93(3)
_cell_formula_units_Z 2
_cell_length_a 12.254(3)
_cell_length_b 15.449(3)
_cell_length_c 33.084(7)
_cell_measurement_temperature 150(2)
_cell_volume 5750(3)
_computing_cell_refinement 'DENZO-SMN (Otwinowski & Minor, 1996)'
_computing_data_collection 'COLLECT (Nonius, 1999)'
_computing_data_reduction 'DENZO-SMN (Otwinowski & Minor, 1996)'
_computing_molecular_graphics 'Xseed (Barbour, 2001)'
_computing_publication_material 'local program'
_computing_structure_refinement 'SHELXL-97 (Sheldrick, 1997)'
_computing_structure_solution 'SHELXS-97 (Sheldrick, 1990)'
_diffrn_ambient_temperature 150(2)
_diffrn_measured_fraction_theta_full 0.965
_diffrn_measured_fraction_theta_max 0.965
_diffrn_measurement_device_type
;
Nonius KappaCCD area detector diffractometer
;
_diffrn_measurement_method 'phi and omega scans'
_diffrn_radiation_monochromator graphite
_diffrn_radiation_source 'fine-focus sealed tube'
_diffrn_radiation_type MoK\a
_diffrn_radiation_wavelength 0.71073
_diffrn_reflns_av_R_equivalents 0.1087
_diffrn_reflns_av_sigmaI/netI 0.0869
_diffrn_reflns_limit_h_max 12
_diffrn_reflns_limit_h_min -12
_diffrn_reflns_limit_k_max 16
_diffrn_reflns_limit_k_min -16
_diffrn_reflns_limit_l_max 34
_diffrn_reflns_limit_l_min -34
_diffrn_reflns_number 49470
_diffrn_reflns_theta_full 21.98
_diffrn_reflns_theta_max 21.98
_diffrn_reflns_theta_min 1.23
_exptl_absorpt_coefficient_mu 0.385
_exptl_absorpt_correction_T_max 0.9699
_exptl_absorpt_correction_T_min 0.8739
_exptl_absorpt_correction_type multi-scan
_exptl_absorpt_process_details
;
 Using multiple and symmetry-related data measurements via the program SORTAV
 See R.H. Blessing, Acta Cryst (1995), A51, 33-38 
;
_exptl_crystal_colour yellow
_exptl_crystal_density_diffrn 1.299
_exptl_crystal_density_method 'not measured'
_exptl_crystal_description plate
_exptl_crystal_F_000 2328
_exptl_crystal_size_max 0.36
_exptl_crystal_size_mid 0.17
_exptl_crystal_size_min 0.08
_refine_diff_density_max 1.665
_refine_diff_density_min -0.679
_refine_diff_density_rms 0.099
_refine_ls_extinction_method none
_refine_ls_goodness_of_fit_ref 1.134
_refine_ls_hydrogen_treatment mixed
_refine_ls_matrix_type full
_refine_ls_number_parameters 1416
_refine_ls_number_reflns 13584
_refine_ls_number_restraints 0
_refine_ls_restrained_S_all 1.134
_refine_ls_R_factor_all 0.1180
_refine_ls_R_factor_gt 0.0856
_refine_ls_shift/su_max 0.004
_refine_ls_shift/su_mean 0.000
_refine_ls_structure_factor_coef Fsqd
_refine_ls_weighting_details 'calc w=1/[\s^2^(Fo^2^)+(0.0528P)^2^+33.3584P] where P=(Fo^2^+2Fc^2^)/3'
_refine_ls_weighting_scheme calc
_refine_ls_wR_factor_gt 0.1963
_refine_ls_wR_factor_ref 0.2128
_reflns_number_gt 10153
_reflns_number_total 13584
_reflns_threshold_expression >2sigma(I)
_cod_data_source_file ic049160ssi20040628_102932_2.cif
_cod_data_source_block "'compound_4':"
_cod_depositor_comments
;
The following automatic conversions were performed:
'_exptl_absorpt_correction_type' value 'multiscan' changed to 'multi-scan'
according to '/home/saulius/struct/CIF-dictionaries/cif_core.dic'
dictionary named 'cif_core.dic' version 2.4.1 from 2010-06-29.

Automatic conversion script
Id: cif_fix_enum 1527 2010-12-29 10:47:43Z saulius 
;
_cod_original_cell_volume 5750(2)
_cod_database_code 4311904

loop_
_symmetry_equiv_pos_as_xyz
'x, y, z'
'-x, -y, -z'

loop_
_atom_site_label
_atom_site_type_symbol
_atom_site_fract_x
_atom_site_fract_y
_atom_site_fract_z
_atom_site_U_iso_or_equiv
_atom_site_adp_type
_atom_site_occupancy
_atom_site_symmetry_multiplicity
_atom_site_calc_flag
_atom_site_refinement_flags
_atom_site_disorder_assembly
_atom_site_disorder_group
Ag1 Ag 0.12541(6) 0.67773(5) 0.253341(19) 0.0432(2) Uani 1 1 d . . .
Co1 Co 0.80791(10) 0.10632(8) 0.24791(3) 0.0435(3) Uani 1 1 d . . .
O3A O 0.9873(4) 0.6927(4) 0.02678(16) 0.0388(14) Uani 1 1 d . . .
O3B O -0.0916(5) 0.8496(4) 0.42154(17) 0.0439(15) Uani 1 1 d . . .
O4A O 0.9662(5) 0.7902(4) 0.09336(17) 0.0481(15) Uani 1 1 d . . .
O4B O 0.0156(5) 0.8283(4) 0.49017(18) 0.0506(16) Uani 1 1 d . . .
O10A O 0.4580(4) 0.8660(4) 0.08135(15) 0.0363(13) Uani 1 1 d . . .
O10B O -0.2677(6) 0.6765(7) 0.6445(3) 0.092(3) Uani 1 1 d . . .
O11A O 0.3189(4) 0.8293(4) 0.01195(16) 0.0383(14) Uani 1 1 d . . .
O11B O -0.5033(5) 0.6304(4) 0.64499(18) 0.0547(17) Uani 1 1 d . . .
O17A O 0.4385(4) 0.6696(4) -0.15715(15) 0.0385(14) Uani 1 1 d . . .
O17B O -0.7899(5) 0.6848(5) 0.46990(19) 0.0515(16) Uani 1 1 d . . .
O18A O 0.6093(5) 0.6041(4) -0.14953(17) 0.0474(15) Uani 1 1 d . . .
O18B O -0.6742(5) 0.7662(5) 0.40493(19) 0.0587(18) Uani 1 1 d . . .
O38A O 0.8173(5) 0.5992(4) 0.05242(19) 0.0516(16) Uani 1 1 d . . .
O38B O -0.1860(5) 0.6952(4) 0.43241(18) 0.0549(17) Uani 1 1 d . . .
O58A O 0.4029(5) 0.7108(4) 0.06505(18) 0.0464(15) Uani 1 1 d . . .
O58B O -0.2698(7) 0.7364(6) 0.7069(3) 0.098(3) Uani 1 1 d . . .
O78A O 0.3700(5) 0.5871(5) -0.1021(2) 0.0635(19) Uani 1 1 d . . .
O78B O -0.7130(6) 0.5867(5) 0.4419(2) 0.076(2) Uani 1 1 d . . .
N1D N 0.3930(8) 0.4635(8) 0.0428(3) 0.087(3) Uani 1 1 d . . .
N4D N 0.6277(17) 0.7585(14) 0.1591(6) 0.184(7) Uiso 1 1 d . . .
N7D N 0.4259(18) 0.5809(15) 0.2366(6) 0.188(8) Uiso 1 1 d . . .
N10D N 1.0533(13) 0.8613(11) 0.2294(4) 0.120(5) Uani 1 1 d . . .
N13D N 0.4227(9) 0.0460(7) 0.1996(3) 0.079(3) Uani 1 1 d . . .
N16D N 0.5474(9) 0.2618(8) 0.2616(3) 0.088(3) Uani 1 1 d . . .
N19D N 0.636(2) 0.6622(17) 0.3322(8) 0.252(10) Uiso 1 1 d . . .
N22D N 0.5758(10) 0.4524(8) 0.4623(4) 0.105(4) Uani 1 1 d . . .
N25D N 0.3475(9) 0.9048(9) 0.2847(3) 0.088(3) Uani 1 1 d . . .
N31A N 1.0851(7) 0.4232(6) 0.0692(2) 0.052(2) Uani 1 1 d . . .
N31B N 0.0550(6) 0.7069(6) 0.3112(2) 0.048(2) Uani 1 1 d . . .
N51A N 0.2283(6) 0.7201(5) 0.1984(2) 0.0478(19) Uani 1 1 d . . .
N51B N -0.1551(7) 0.4572(6) 0.7203(3) 0.060(2) Uani 1 1 d . . .
N71A N 0.0559(7) 0.4240(5) -0.2134(2) 0.057(2) Uani 1 1 d . . .
N71B N -1.1559(8) 0.4011(8) 0.4317(3) 0.081(3) Uani 1 1 d . . .
C1A C 0.8845(6) 0.8607(5) -0.0217(2) 0.032(2) Uani 1 1 d . . .
C1B C -0.2385(7) 0.9470(6) 0.4957(3) 0.039(2) Uani 1 1 d . . .
B1 B 0.8526(9) 0.2212(8) 0.2117(3) 0.050(3) Uani 1 1 d . . .
H1 H 0.8638 0.2871 0.2301 0.060 Uiso 1 1 calc R . .
C2A C 0.9198(6) 0.7858(6) -0.0155(2) 0.033(2) Uani 1 1 d . . .
H2A H 0.9276 0.7495 -0.0383 0.039 Uiso 1 1 calc R . .
C2B C -0.2081(7) 0.9157(6) 0.4594(3) 0.039(2) Uani 1 1 d . . .
H2B H -0.2448 0.9223 0.4345 0.047 Uiso 1 1 calc R . .
C2 C 0.7217(7) 0.1317(6) 0.1980(3) 0.046(2) Uani 1 1 d . . .
H2 H 0.6381 0.1358 0.2084 0.055 Uiso 1 1 calc R . .
C2D C 0.4167(9) 0.4036(8) 0.0305(3) 0.057(3) Uani 1 1 d . . .
C3A C 0.9432(6) 0.7640(6) 0.0225(3) 0.035(2) Uani 1 1 d . . .
C3B C -0.1257(7) 0.8751(6) 0.4591(3) 0.042(2) Uani 1 1 d . . .
C3 C 0.7354(9) 0.0332(7) 0.1935(3) 0.057(3) Uani 1 1 d . . .
H3 H 0.6615 -0.0338 0.2006 0.069 Uiso 1 1 calc R . .
C3D C 0.4475(10) 0.3313(7) 0.0152(3) 0.074(3) Uani 1 1 d . . .
H3D1 H 0.5085 0.3561 -0.0042 0.110 Uiso 1 1 calc R . .
H3D2 H 0.3772 0.2812 0.0016 0.110 Uiso 1 1 calc R . .
H3D3 H 0.4786 0.3059 0.0376 0.110 Uiso 1 1 calc R . .
C4A C 0.9325(7) 0.8133(6) 0.0564(3) 0.038(2) Uani 1 1 d . . .
C4B C -0.0663(7) 0.8676(6) 0.4946(3) 0.038(2) Uani 1 1 d . . .
B4 B 0.8771(11) 0.0446(8) 0.2041(3) 0.056(3) Uani 1 1 d . . .
H4 H 0.9047 -0.0101 0.2172 0.067 Uiso 1 1 calc R . .
C5A C 0.8931(7) 0.8856(6) 0.0511(2) 0.038(2) Uani 1 1 d . . .
H5A H 0.8825 0.9194 0.0743 0.045 Uiso 1 1 calc R . .
C5B C -0.0949(7) 0.8988(6) 0.5303(3) 0.041(2) Uani 1 1 d . . .
H5B H -0.0553 0.8940 0.5550 0.049 Uiso 1 1 calc R . .
B5 B 0.9611(10) 0.1668(9) 0.2148(3) 0.062(3) Uani 1 1 d . . .
H5 H 1.0462 0.1957 0.2342 0.075 Uiso 1 1 calc R . .
C5D C 0.6163(12) 0.6957(14) 0.1353(6) 0.121(5) Uani 1 1 d . . .
C6A C 0.8690(6) 0.9094(5) 0.0123(2) 0.0304(19) Uani 1 1 d . . .
C6B C -0.1811(7) 0.9378(6) 0.5318(3) 0.040(2) Uani 1 1 d . . .
B6 B 0.9410(10) 0.2239(10) 0.1706(4) 0.069(4) Uani 1 1 d . . .
H6 H 1.0128 0.2912 0.1627 0.082 Uiso 1 1 calc R . .
C6D C 0.6013(13) 0.6332(12) 0.1020(5) 0.128(6) Uani 1 1 d . . .
H6D1 H 0.5246 0.6200 0.0873 0.192 Uiso 1 1 calc R . .
H6D2 H 0.6035 0.5743 0.1112 0.192 Uiso 1 1 calc R . .
H6D3 H 0.6654 0.6612 0.0839 0.192 Uiso 1 1 calc R . .
C7A C 0.8240(6) 0.9876(5) 0.0099(2) 0.034(2) Uani 1 1 d . . .
H7A1 H 0.8539 1.0232 -0.0142 0.040 Uiso 1 1 calc R . .
H7A2 H 0.8555 1.0317 0.0342 0.040 Uiso 1 1 calc R . .
C7B C -0.2103(7) 0.9655(6) 0.5732(2) 0.043(2) Uani 1 1 d . . .
H7B1 H -0.2471 1.0119 0.5704 0.051 Uiso 1 1 calc R . .
H7B2 H -0.1362 0.9955 0.5908 0.051 Uiso 1 1 calc R . .
B7 B 0.7892(10) 0.2030(8) 0.1607(3) 0.056(3) Uani 1 1 d . . .
H7 H 0.7584 0.2550 0.1466 0.067 Uiso 1 1 calc R . .
C8A C 0.6881(7) 0.9492(5) 0.0073(2) 0.035(2) Uani 1 1 d . . .
C8B C -0.2951(7) 0.8798(6) 0.5930(2) 0.038(2) Uani 1 1 d . . .
B8 B 0.7115(11) 0.0824(9) 0.1498(3) 0.060(3) Uani 1 1 d . . .
H8 H 0.6294 0.0541 0.1288 0.072 Uiso 1 1 calc R . .
C8D C 0.4617(15) 0.6640(15) 0.2464(6) 0.131(6) Uani 1 1 d . . .
C9A C 0.6326(7) 0.9252(5) 0.0436(2) 0.036(2) Uani 1 1 d . . .
H9A H 0.6798 0.9364 0.0684 0.044 Uiso 1 1 calc R . .
C9B C -0.2467(8) 0.8243(6) 0.6142(3) 0.047(2) Uani 1 1 d . . .
H9B H -0.1630 0.8437 0.6177 0.056 Uiso 1 1 calc R . .
B9 B 0.8128(11) 0.0275(9) 0.1533(3) 0.065(3) Uani 1 1 d . . .
H9 H 0.7972 -0.0382 0.1341 0.079 Uiso 1 1 calc R . .
C9D C 0.5019(14) 0.7587(10) 0.2569(5) 0.123(6) Uani 1 1 d . . .
H9D1 H 0.5330 0.7943 0.2332 0.184 Uiso 1 1 calc R . .
H9D2 H 0.5653 0.7757 0.2786 0.184 Uiso 1 1 calc R . .
H9D3 H 0.4364 0.7737 0.2664 0.184 Uiso 1 1 calc R . .
C10A C 0.5100(7) 0.8855(5) 0.0441(2) 0.034(2) Uani 1 1 d . . .
C10B C -0.3191(8) 0.7428(7) 0.6298(3) 0.050(2) Uani 1 1 d . . .
B10 B 0.9541(10) 0.1142(11) 0.1661(3) 0.069(4) Uani 1 1 d . . .
H10 H 1.0350 0.1068 0.1548 0.083 Uiso 1 1 calc R . .
C11A C 0.4388(7) 0.8686(5) 0.0082(2) 0.035(2) Uani 1 1 d . . .
C11B C -0.4423(7) 0.7127(6) 0.6273(3) 0.043(2) Uani 1 1 d . . .
B11 B 0.8552(10) 0.1389(10) 0.1330(4) 0.063(3) Uani 1 1 d . . .
H11 H 0.8712 0.1492 0.1001 0.076 Uiso 1 1 calc R . .
C11D C 0.9546(19) 0.8201(13) 0.2369(4) 0.107(5) Uani 1 1 d . . .
C12A C 0.4943(6) 0.8952(5) -0.0277(2) 0.0302(19) Uani 1 1 d . . .
H12A H 0.4465 0.8863 -0.0522 0.036 Uiso 1 1 calc R . .
C12B C -0.4897(7) 0.7670(6) 0.6072(2) 0.042(2) Uani 1 1 d . . .
H12B H -0.5734 0.7486 0.6053 0.050 Uiso 1 1 calc R . .
B12 B 0.9108(13) 0.0911(14) 0.2977(4) 0.096(6) Uani 1 1 d . . .
H12 H 0.9985 0.0917 0.2891 0.115 Uiso 1 1 calc R . .
C12D C 0.8288(14) 0.7669(11) 0.2468(5) 0.122(5) Uani 1 1 d . . .
H12C H 0.8154 0.7007 0.2500 0.183 Uiso 1 1 calc R . .
H12D H 0.7748 0.7707 0.2249 0.183 Uiso 1 1 calc R . .
H12E H 0.8139 0.7943 0.2722 0.183 Uiso 1 1 calc R . .
C13A C 0.6172(7) 0.9345(5) -0.0289(2) 0.034(2) Uani 1 1 d . . .
C13B C -0.4185(7) 0.8491(6) 0.5891(2) 0.038(2) Uani 1 1 d . . .
B13 B 0.8814(10) 0.1926(11) 0.3004(3) 0.069(4) Uani 1 1 d . . .
H13 H 0.9492 0.2625 0.2932 0.083 Uiso 1 1 calc R . .
C14A C 0.6664(7) 0.9545(6) -0.0704(2) 0.036(2) Uani 1 1 d . . .
H14A H 0.6188 0.9811 -0.0868 0.043 Uiso 1 1 calc R . .
H14B H 0.7493 1.0016 -0.0673 0.043 Uiso 1 1 calc R . .
C14B C -0.4814(7) 0.9021(6) 0.5663(3) 0.041(2) Uani 1 1 d . . .
H14C H -0.4274 0.9694 0.5669 0.050 Uiso 1 1 calc R . .
H14D H -0.5521 0.8980 0.5808 0.050 Uiso 1 1 calc R . .
C14 C 0.7283(7) 0.1552(7) 0.2917(3) 0.050(2) Uani 1 1 d . . .
H14 H 0.6908 0.2031 0.2775 0.059 Uiso 1 1 calc R . .
C14D C 0.3462(11) 0.0722(8) 0.1991(3) 0.072(3) Uani 1 1 d . . .
C15A C 0.6631(7) 0.8654(5) -0.0921(2) 0.032(2) Uani 1 1 d . . .
C15B C -0.5209(7) 0.8657(6) 0.5221(3) 0.038(2) Uani 1 1 d . . .
C15 C 0.6680(9) 0.0431(7) 0.2825(3) 0.061(3) Uani 1 1 d . . .
H15 H 0.5870 0.0101 0.2612 0.073 Uiso 1 1 calc R . .
C15D C 0.2483(10) 0.1054(10) 0.2000(4) 0.090(4) Uani 1 1 d . . .
H15A H 0.1758 0.0540 0.2071 0.135 Uiso 1 1 calc R . .
H15B H 0.2350 0.1259 0.1733 0.135 Uiso 1 1 calc R . .
H15C H 0.2693 0.1584 0.2203 0.135 Uiso 1 1 calc R . .
C16A C 0.5574(7) 0.8107(6) -0.1156(2) 0.035(2) Uani 1 1 d . . .
H16A H 0.4954 0.8327 -0.1192 0.042 Uiso 1 1 calc R . .
C16B C -0.6315(7) 0.7891(6) 0.5144(3) 0.042(2) Uani 1 1 d . . .
H16B H -0.6755 0.7598 0.5365 0.050 Uiso 1 1 calc R . .
B16 B 0.7722(15) -0.0053(11) 0.2848(4) 0.090(5) Uani 1 1 d . . .
H16 H 0.7667 -0.0704 0.2671 0.108 Uiso 1 1 calc R . .
C17A C 0.5459(7) 0.7247(6) -0.1332(2) 0.039(2) Uani 1 1 d . . .
C17B C -0.6764(7) 0.7564(6) 0.4754(3) 0.046(2) Uani 1 1 d . . .
B17 B 0.7836(9) 0.1836(11) 0.3413(3) 0.065(4) Uani 1 1 d . . .
H17 H 0.7865 0.2472 0.3596 0.078 Uiso 1 1 calc R . .
C17D C 0.5194(10) 0.3215(11) 0.2564(4) 0.079(4) Uani 1 1 d . . .
C18A C 0.6331(7) 0.6884(6) -0.1297(2) 0.037(2) Uani 1 1 d . . .
C18B C -0.6177(7) 0.7991(6) 0.4423(3) 0.046(2) Uani 1 1 d . . .
B18 B 0.8974(14) 0.1406(15) 0.3455(4) 0.101(6) Uani 1 1 d . . .
H18 H 0.9770 0.1753 0.3672 0.121 Uiso 1 1 calc R . .
C18D C 0.4924(14) 0.4084(11) 0.2505(4) 0.116(5) Uani 1 1 d . . .
H18A H 0.5589 0.4559 0.2381 0.174 Uiso 1 1 calc R . .
H18B H 0.4810 0.4340 0.2768 0.174 Uiso 1 1 calc R . .
H18C H 0.4200 0.3912 0.2327 0.174 Uiso 1 1 calc R . .
C19A C 0.7383(7) 0.7449(6) -0.1074(2) 0.037(2) Uani 1 1 d . . .
H19A H 0.8013 0.7238 -0.1051 0.045 Uiso 1 1 calc R . .
C19B C -0.5079(7) 0.8736(6) 0.4497(3) 0.043(2) Uani 1 1 d . . .
H19B H -0.4652 0.9032 0.4274 0.052 Uiso 1 1 calc R . .
B19 B 0.8296(19) 0.0168(16) 0.3362(5) 0.127(8) Uani 1 1 d . . .
H19 H 0.8630 -0.0322 0.3516 0.152 Uiso 1 1 calc R . .
C20A C 0.7534(6) 0.8307(5) -0.0885(2) 0.0315(19) Uani 1 1 d . . .
C20B C -0.4588(7) 0.9061(6) 0.4893(3) 0.042(2) Uani 1 1 d . . .
B20 B 0.6753(16) -0.0135(12) 0.3247(5) 0.108(6) Uani 1 1 d . . .
H20 H 0.6056 -0.0826 0.3319 0.130 Uiso 1 1 calc R . .
C20D C 0.5858(19) 0.6488(15) 0.3627(7) 0.160(7) Uiso 1 1 d . . .
C21A C 0.8727(6) 0.8871(5) -0.0651(2) 0.0323(19) Uani 1 1 d . . .
H21A H 0.9364 0.8792 -0.0803 0.039 Uiso 1 1 calc R . .
H21B H 0.8863 0.9547 -0.0644 0.039 Uiso 1 1 calc R . .
C21B C -0.3351(7) 0.9855(6) 0.4937(3) 0.040(2) Uani 1 1 d . . .
H21C H -0.3245 1.0253 0.4703 0.048 Uiso 1 1 calc R . .
H21D H -0.3278 1.0255 0.5186 0.048 Uiso 1 1 calc R . .
C21D C 0.5331(13) 0.5996(10) 0.3945(4) 0.115(5) Uiso 1 1 d . . .
H21E H 0.4550 0.5518 0.3852 0.173 Uiso 1 1 calc R . .
H21F H 0.5235 0.6427 0.4153 0.173 Uiso 1 1 calc R . .
H21G H 0.5827 0.5688 0.4060 0.173 Uiso 1 1 calc R . .
B22 B 0.6481(11) 0.0871(10) 0.3284(3) 0.066(4) Uani 1 1 d . . .
H22 H 0.5611 0.0857 0.3380 0.079 Uiso 1 1 calc R . .
B23 B 0.7551(13) 0.0758(13) 0.3628(4) 0.096(5) Uani 1 1 d . . .
H23 H 0.7412 0.0671 0.3959 0.116 Uiso 1 1 calc R . .
C23D C 0.4951(12) 0.3958(9) 0.4751(4) 0.080(3) Uani 1 1 d . . .
C24D C 0.3924(10) 0.3239(8) 0.4901(4) 0.092(4) Uani 1 1 d . . .
H24A H 0.3394 0.2861 0.4672 0.138 Uiso 1 1 calc R . .
H24B H 0.3503 0.3536 0.5065 0.138 Uiso 1 1 calc R . .
H24C H 0.4177 0.2832 0.5068 0.138 Uiso 1 1 calc R . .
C26D C 0.3322(10) 0.9749(10) 0.2912(3) 0.069(3) Uani 1 1 d . . .
C27D C 0.3154(11) 1.0579(9) 0.3010(3) 0.081(3) Uani 1 1 d . . .
H27A H 0.3310 1.0735 0.3303 0.121 Uiso 1 1 calc R . .
H27B H 0.2335 1.0488 0.2931 0.121 Uiso 1 1 calc R . .
H27C H 0.3702 1.1096 0.2865 0.121 Uiso 1 1 calc R . .
C32A C 0.9725(9) 0.4046(7) 0.0770(3) 0.051(2) Uani 1 1 d . . .
H32A H 0.9293 0.3472 0.0888 0.061 Uiso 1 1 calc R . .
C32B C 0.0674(9) 0.7945(7) 0.3237(3) 0.061(3) Uani 1 1 d . . .
H32B H 0.1170 0.8458 0.3095 0.073 Uiso 1 1 calc R . .
C33A C 0.9147(8) 0.4639(6) 0.0687(3) 0.047(2) Uani 1 1 d . . .
H33A H 0.8337 0.4467 0.0743 0.056 Uiso 1 1 calc R . .
C33B C 0.0118(8) 0.8140(7) 0.3563(3) 0.057(3) Uani 1 1 d . . .
H33B H 0.0249 0.8773 0.3642 0.068 Uiso 1 1 calc R . .
C34A C 0.9781(7) 0.5498(6) 0.0521(2) 0.039(2) Uani 1 1 d . . .
C34B C -0.0622(7) 0.7415(6) 0.3771(2) 0.041(2) Uani 1 1 d . . .
C35A C 1.0948(8) 0.5700(6) 0.0441(3) 0.044(2) Uani 1 1 d . . .
H35A H 1.1412 0.6275 0.0329 0.053 Uiso 1 1 calc R . .
C35B C -0.0773(8) 0.6514(7) 0.3645(3) 0.051(2) Uani 1 1 d . . .
H35B H -0.1286 0.5991 0.3779 0.062 Uiso 1 1 calc R . .
C36A C 1.1429(8) 0.5047(7) 0.0526(3) 0.050(2) Uani 1 1 d . . .
H36A H 1.2226 0.5189 0.0463 0.060 Uiso 1 1 calc R . .
C36B C -0.0168(9) 0.6380(7) 0.3322(3) 0.058(3) Uani 1 1 d . . .
H36B H -0.0272 0.5752 0.3244 0.069 Uiso 1 1 calc R . .
C37A C 0.9182(8) 0.6141(6) 0.0438(3) 0.042(2) Uani 1 1 d . . .
C37B C -0.1211(8) 0.7567(7) 0.4129(3) 0.045(2) Uani 1 1 d . . .
C41A C 0.9761(10) 0.8514(8) 0.1280(3) 0.073(3) Uani 1 1 d . . .
H41A H 1.0016 0.8273 0.1520 0.109 Uiso 1 1 calc R . .
H41B H 0.8988 0.8544 0.1319 0.109 Uiso 1 1 calc R . .
H41C H 1.0347 0.9146 0.1239 0.109 Uiso 1 1 calc R . .
C41B C 0.0628(8) 0.8069(7) 0.5270(3) 0.056(3) Uani 1 1 d . . .
H41D H 0.1200 0.7790 0.5207 0.085 Uiso 1 1 calc R . .
H41E H -0.0019 0.7622 0.5412 0.085 Uiso 1 1 calc R . .
H41F H 0.1028 0.8648 0.5443 0.085 Uiso 1 1 calc R . .
C52A C 0.2845(8) 0.8092(6) 0.1876(3) 0.050(2) Uani 1 1 d . . .
H52A H 0.2849 0.8596 0.2051 0.060 Uiso 1 1 calc R . .
C52B C -0.2042(10) 0.4485(9) 0.6830(4) 0.082(3) Uani 1 1 d . . .
H52B H -0.2209 0.3935 0.6658 0.098 Uiso 1 1 calc R . .
C53A C 0.3412(8) 0.8297(6) 0.1522(3) 0.048(2) Uani 1 1 d . . .
H53A H 0.3791 0.8934 0.1456 0.058 Uiso 1 1 calc R . .
C53B C -0.2332(8) 0.5320(10) 0.6689(3) 0.083(4) Uani 1 1 d . . .
H53B H -0.2632 0.5345 0.6422 0.100 Uiso 1 1 calc R . .
C54A C 0.3437(7) 0.7593(6) 0.1264(2) 0.037(2) Uani 1 1 d . . .
C54B C -0.2113(10) 0.6014(7) 0.6985(4) 0.064(3) Uani 1 1 d . . .
C55A C 0.2860(8) 0.6673(6) 0.1376(3) 0.049(2) Uani 1 1 d . . .
H55A H 0.2845 0.6159 0.1205 0.059 Uiso 1 1 calc R . .
C55B C -0.1700(10) 0.6063(9) 0.7351(4) 0.087(4) Uani 1 1 d . . .
H55B H -0.1608 0.6559 0.7546 0.105 Uiso 1 1 calc R . .
C56A C 0.2312(8) 0.6517(6) 0.1733(3) 0.049(2) Uani 1 1 d . . .
H56A H 0.1933 0.5885 0.1805 0.059 Uiso 1 1 calc R . .
C56B C -0.1409(9) 0.5326(8) 0.7427(4) 0.081(4) Uani 1 1 d . . .
H56B H -0.1037 0.5363 0.7689 0.098 Uiso 1 1 calc R . .
C57A C 0.4021(7) 0.7743(7) 0.0877(3) 0.038(2) Uani 1 1 d . . .
C57B C -0.2577(10) 0.6813(9) 0.6790(6) 0.098(6) Uani 1 1 d . . .
C61A C 0.2467(7) 0.8019(6) -0.0250(3) 0.048(2) Uani 1 1 d . . .
H61A H 0.1628 0.7746 -0.0191 0.073 Uiso 1 1 calc R . .
H61B H 0.2661 0.7551 -0.0407 0.073 Uiso 1 1 calc R . .
H61C H 0.2615 0.8572 -0.0408 0.073 Uiso 1 1 calc R . .
C61B C -0.6295(8) 0.5986(7) 0.6424(3) 0.068(3) Uani 1 1 d . . .
H61D H -0.6638 0.5391 0.6557 0.101 Uiso 1 1 calc R . .
H61E H -0.6591 0.5888 0.6139 0.101 Uiso 1 1 calc R . .
H61F H -0.6525 0.6459 0.6560 0.101 Uiso 1 1 calc R . .
C72A C 0.1310(8) 0.5076(7) -0.2258(3) 0.051(2) Uani 1 1 d . . .
H72A H 0.1143 0.5265 -0.2516 0.061 Uiso 1 1 calc R . .
C72B C -1.0634(11) 0.3823(8) 0.4201(4) 0.081(4) Uani 1 1 d . . .
H72B H -1.0787 0.3228 0.4067 0.097 Uiso 1 1 calc R . .
C73A C 0.2304(7) 0.5661(6) -0.2027(3) 0.047(2) Uani 1 1 d . . .
H73A H 0.2817 0.6239 -0.2125 0.056 Uiso 1 1 calc R . .
C73B C -0.9455(10) 0.4464(8) 0.4269(3) 0.071(3) Uani 1 1 d . . .
H73B H -0.8816 0.4300 0.4197 0.086 Uiso 1 1 calc R . .
C74A C 0.2548(7) 0.5400(6) -0.1649(3) 0.041(2) Uani 1 1 d . . .
C74B C -0.9254(9) 0.5340(8) 0.4444(3) 0.064(3) Uani 1 1 d . . .
C75A C 0.1800(8) 0.4537(6) -0.1522(3) 0.049(2) Uani 1 1 d . . .
H75A H 0.1956 0.4328 -0.1267 0.059 Uiso 1 1 calc R . .
C75B C -1.0200(9) 0.5543(8) 0.4557(3) 0.061(3) Uani 1 1 d . . .
H75B H -1.0072 0.6146 0.4679 0.073 Uiso 1 1 calc R . .
C76A C 0.0812(8) 0.3982(7) -0.1777(3) 0.054(3) Uani 1 1 d . . .
H76A H 0.0298 0.3391 -0.1690 0.064 Uiso 1 1 calc R . .
C76B C -1.1319(9) 0.4870(9) 0.4493(3) 0.070(3) Uani 1 1 d . . .
H76B H -1.1964 0.5015 0.4576 0.084 Uiso 1 1 calc R . .
C77A C 0.3601(7) 0.5995(6) -0.1370(3) 0.044(2) Uani 1 1 d . . .
C77B C -0.7982(10) 0.6032(8) 0.4515(3) 0.063(3) Uani 1 1 d . . .
C81A C 0.6982(9) 0.5665(7) -0.1469(3) 0.061(3) Uani 1 1 d . . .
H81A H 0.6694 0.5051 -0.1620 0.091 Uiso 1 1 calc R . .
H81B H 0.7162 0.5591 -0.1184 0.091 Uiso 1 1 calc R . .
H81C H 0.7702 0.6095 -0.1584 0.091 Uiso 1 1 calc R . .
C81B C -0.6184(10) 0.8139(8) 0.3705(3) 0.082(4) Uani 1 1 d . . .
H81D H -0.6682 0.7839 0.3458 0.123 Uiso 1 1 calc R . .
H81E H -0.5406 0.8103 0.3688 0.123 Uiso 1 1 calc R . .
H81F H -0.6081 0.8800 0.3734 0.123 Uiso 1 1 calc R . .

loop_
_atom_site_aniso_label
_atom_site_aniso_U_11
_atom_site_aniso_U_22
_atom_site_aniso_U_33
_atom_site_aniso_U_23
_atom_site_aniso_U_13
_atom_site_aniso_U_12
Ag1 0.0421(4) 0.0481(4) 0.0361(4) 0.0036(3) 0.0085(3) 0.0132(3)
Co1 0.0402(7) 0.0535(8) 0.0415(7) 0.0057(6) 0.0100(5) 0.0225(6)
O3A 0.031(3) 0.039(3) 0.051(4) 0.006(3) 0.004(3) 0.018(3)
O3B 0.046(4) 0.040(4) 0.048(4) 0.005(3) 0.015(3) 0.018(3)
O4A 0.052(4) 0.057(4) 0.041(4) 0.002(3) 0.000(3) 0.029(3)
O4B 0.035(3) 0.059(4) 0.063(4) 0.003(3) 0.011(3) 0.024(3)
O10A 0.031(3) 0.040(4) 0.036(3) 0.001(3) 0.009(3) 0.011(3)
O10B 0.045(4) 0.151(8) 0.063(5) 0.055(6) -0.001(4) 0.015(5)
O11A 0.016(3) 0.049(3) 0.043(3) -0.001(3) 0.002(3) 0.005(3)
O11B 0.036(4) 0.059(4) 0.064(4) 0.017(3) 0.000(3) 0.012(3)
O17A 0.026(3) 0.045(3) 0.039(3) -0.001(3) -0.001(3) 0.007(3)
O17B 0.034(4) 0.053(4) 0.062(4) 0.014(3) 0.001(3) 0.010(3)
O18A 0.034(3) 0.051(4) 0.058(4) -0.010(3) -0.007(3) 0.021(3)
O18B 0.043(4) 0.071(4) 0.050(4) 0.015(3) 0.002(3) 0.008(3)
O38A 0.038(4) 0.050(4) 0.070(4) 0.014(3) 0.012(3) 0.019(3)
O38B 0.048(4) 0.054(4) 0.053(4) 0.005(3) 0.017(3) 0.008(3)
O58A 0.051(4) 0.044(4) 0.047(4) 0.006(3) 0.015(3) 0.021(3)
O58B 0.091(6) 0.101(7) 0.105(7) 0.019(6) -0.006(5) 0.040(5)
O78A 0.040(4) 0.077(5) 0.047(4) 0.015(4) -0.006(3) -0.006(3)
O78B 0.046(4) 0.066(5) 0.114(6) 0.013(4) 0.007(4) 0.020(4)
N1D 0.067(7) 0.090(8) 0.119(9) 0.024(7) 0.022(6) 0.045(6)
N10D 0.124(11) 0.183(14) 0.088(9) 0.024(8) 0.018(8) 0.097(11)
N13D 0.063(7) 0.080(7) 0.093(8) 0.004(5) 0.005(6) 0.026(6)
N16D 0.084(8) 0.092(8) 0.104(8) 0.017(7) 0.017(6) 0.050(7)
N22D 0.073(7) 0.092(8) 0.125(9) -0.001(7) 0.029(7) 0.004(6)
N25D 0.082(7) 0.110(9) 0.065(7) 0.008(6) 0.007(5) 0.029(7)
N31A 0.048(5) 0.056(5) 0.055(5) -0.006(4) -0.012(4) 0.026(4)
N31B 0.042(4) 0.061(5) 0.037(4) -0.001(4) 0.013(4) 0.015(4)
N51A 0.048(5) 0.049(5) 0.045(5) 0.003(4) 0.016(4) 0.017(4)
N51B 0.075(6) 0.054(6) 0.061(6) 0.014(4) 0.000(5) 0.036(5)
N71A 0.052(5) 0.055(5) 0.055(5) 0.006(4) -0.014(4) 0.013(4)
N71B 0.048(6) 0.091(8) 0.081(7) 0.028(6) -0.014(5) 0.000(6)
C1A 0.020(4) 0.035(5) 0.032(5) 0.001(4) 0.002(3) 0.001(4)
C1B 0.028(5) 0.038(5) 0.045(6) 0.007(4) 0.005(4) 0.004(4)
B1 0.047(7) 0.048(7) 0.052(7) 0.006(5) -0.002(5) 0.016(5)
C2A 0.016(4) 0.036(5) 0.041(5) -0.002(4) 0.001(4) 0.005(4)
C2B 0.029(5) 0.043(5) 0.043(5) 0.013(4) 0.002(4) 0.012(4)
C2 0.030(5) 0.064(6) 0.047(5) -0.004(5) 0.001(4) 0.023(5)
C2D 0.053(7) 0.056(7) 0.068(7) 0.014(6) 0.014(5) 0.026(6)
C3A 0.018(4) 0.040(5) 0.048(6) 0.003(4) 0.006(4) 0.013(4)
C3B 0.036(5) 0.038(5) 0.041(6) -0.001(4) 0.009(4) 0.003(4)
C3 0.060(6) 0.059(6) 0.050(6) -0.001(5) 0.015(5) 0.020(5)
C3D 0.099(9) 0.061(7) 0.071(7) 0.013(6) 0.026(6) 0.039(7)
C4A 0.025(5) 0.047(6) 0.040(6) 0.004(4) 0.001(4) 0.013(4)
C4B 0.026(5) 0.039(5) 0.049(6) 0.000(4) 0.007(4) 0.012(4)
B4 0.079(9) 0.069(8) 0.040(6) 0.009(6) 0.014(6) 0.050(7)
C5A 0.029(5) 0.045(5) 0.035(5) -0.004(4) 0.008(4) 0.011(4)
C5B 0.028(5) 0.044(5) 0.044(6) 0.005(4) 0.000(4) 0.006(4)
B5 0.043(7) 0.092(10) 0.048(7) 0.014(7) 0.005(5) 0.021(7)
C5D 0.063(9) 0.141(15) 0.158(16) -0.001(13) 0.011(9) 0.041(9)
C6A 0.016(4) 0.033(5) 0.037(5) 0.008(4) 0.001(3) 0.004(4)
C6B 0.027(5) 0.032(5) 0.056(6) 0.007(4) 0.009(4) 0.007(4)
B6 0.047(7) 0.095(10) 0.054(7) 0.035(7) 0.001(6) 0.014(7)
C6D 0.109(12) 0.151(15) 0.159(15) -0.029(13) -0.030(11) 0.097(12)
C7A 0.029(5) 0.032(5) 0.030(5) -0.004(4) 0.006(4) 0.000(4)
C7B 0.034(5) 0.044(5) 0.043(5) 0.001(4) 0.004(4) 0.009(4)
B7 0.061(8) 0.053(7) 0.058(7) 0.009(6) -0.005(6) 0.026(6)
C8A 0.031(5) 0.030(5) 0.044(5) -0.001(4) 0.004(4) 0.014(4)
C8B 0.043(6) 0.039(5) 0.034(5) 0.006(4) 0.009(4) 0.016(4)
B8 0.062(8) 0.083(9) 0.040(6) -0.005(6) 0.011(6) 0.034(7)
C8D 0.101(12) 0.144(17) 0.157(16) 0.024(14) -0.008(11) 0.057(12)
C9A 0.036(5) 0.037(5) 0.035(5) 0.000(4) 0.004(4) 0.013(4)
C9B 0.030(5) 0.049(6) 0.059(6) 0.012(5) 0.006(4) 0.011(5)
B9 0.085(9) 0.082(9) 0.039(7) -0.010(6) 0.008(6) 0.044(8)
C9D 0.120(12) 0.085(11) 0.169(15) -0.035(10) -0.027(11) 0.054(10)
C10A 0.034(5) 0.034(5) 0.037(5) -0.001(4) 0.006(4) 0.017(4)
C10B 0.047(6) 0.062(7) 0.050(6) 0.017(5) -0.006(5) 0.031(5)
B10 0.047(7) 0.134(12) 0.046(7) 0.023(7) 0.020(6) 0.052(8)
C11A 0.031(5) 0.031(5) 0.042(5) -0.001(4) 0.004(4) 0.012(4)
C11B 0.034(5) 0.046(6) 0.047(5) 0.012(5) 0.001(4) 0.012(5)
B11 0.056(7) 0.105(10) 0.046(7) 0.017(7) 0.009(6) 0.049(7)
C11D 0.153(16) 0.144(15) 0.080(10) 0.027(9) 0.007(11) 0.115(14)
C12A 0.020(4) 0.030(5) 0.044(5) 0.002(4) 0.003(4) 0.014(4)
C12B 0.029(5) 0.054(6) 0.047(5) 0.000(5) 0.003(4) 0.022(5)
B12 0.077(10) 0.191(18) 0.058(8) 0.033(10) 0.020(7) 0.090(12)
C12D 0.112(12) 0.122(12) 0.164(15) 0.015(11) 0.029(11) 0.077(11)
C13A 0.031(5) 0.036(5) 0.034(5) 0.001(4) 0.001(4) 0.012(4)
C13B 0.028(5) 0.045(5) 0.041(5) 0.006(4) 0.004(4) 0.016(4)
B13 0.037(7) 0.114(11) 0.053(7) -0.010(7) -0.002(6) 0.029(7)
C14A 0.029(5) 0.041(5) 0.038(5) 0.005(4) 0.004(4) 0.014(4)
C14B 0.028(5) 0.046(5) 0.054(6) 0.009(4) 0.012(4) 0.017(4)
C14 0.040(5) 0.069(7) 0.047(6) -0.012(5) 0.001(4) 0.031(5)
C14D 0.072(9) 0.082(9) 0.051(7) 0.019(6) 0.006(6) 0.018(7)
C15A 0.026(5) 0.034(5) 0.028(4) 0.001(4) 0.008(4) 0.003(4)
C15B 0.028(5) 0.041(5) 0.055(6) 0.016(4) 0.009(4) 0.022(4)
C15 0.060(6) 0.070(7) 0.052(6) 0.009(5) 0.021(5) 0.022(6)
C15D 0.058(7) 0.143(12) 0.089(9) 0.048(8) 0.021(6) 0.055(8)
C16A 0.031(5) 0.043(5) 0.037(5) 0.008(4) 0.011(4) 0.018(4)
C16B 0.026(5) 0.048(6) 0.056(6) 0.019(5) 0.011(4) 0.017(4)
B16 0.147(15) 0.091(11) 0.065(9) 0.029(8) 0.050(9) 0.077(11)
C17A 0.026(5) 0.045(6) 0.041(5) 0.003(4) 0.007(4) 0.009(4)
C17B 0.032(5) 0.050(6) 0.058(7) 0.005(5) 0.000(5) 0.019(5)
B17 0.040(7) 0.127(12) 0.038(6) -0.018(7) -0.005(5) 0.046(7)
C17D 0.059(8) 0.111(11) 0.066(8) 0.011(8) 0.008(6) 0.033(8)
C18A 0.037(5) 0.036(5) 0.042(5) 0.001(4) 0.005(4) 0.019(4)
C18B 0.035(5) 0.051(6) 0.051(6) 0.018(5) 0.000(5) 0.015(5)
B18 0.081(10) 0.20(2) 0.050(8) 0.007(10) 0.002(7) 0.084(12)
C18D 0.154(14) 0.144(13) 0.095(10) 0.034(10) 0.037(9) 0.102(12)
C19A 0.031(5) 0.042(5) 0.040(5) 0.000(4) 0.004(4) 0.015(4)
C19B 0.040(6) 0.050(6) 0.044(6) 0.015(5) 0.014(4) 0.021(5)
B19 0.173(19) 0.20(2) 0.091(12) 0.083(14) 0.076(12) 0.148(18)
C20A 0.025(5) 0.037(5) 0.035(5) 0.008(4) 0.007(4) 0.013(4)
C20B 0.035(5) 0.041(5) 0.054(6) 0.011(5) 0.010(4) 0.016(4)
B20 0.137(15) 0.103(12) 0.096(12) 0.048(10) 0.081(11) 0.047(11)
C21A 0.024(4) 0.034(5) 0.041(5) 0.002(4) 0.008(4) 0.014(4)
C21B 0.032(5) 0.040(5) 0.049(5) 0.009(4) 0.007(4) 0.014(4)
B22 0.055(8) 0.108(11) 0.042(7) -0.005(7) 0.020(6) 0.039(7)
B23 0.089(11) 0.179(17) 0.049(8) 0.025(10) 0.030(8) 0.079(11)
C23D 0.081(9) 0.078(9) 0.085(9) -0.007(7) 0.014(7) 0.035(8)
C24D 0.081(8) 0.067(8) 0.109(10) -0.004(7) 0.043(7) 0.004(7)
C26D 0.064(7) 0.087(10) 0.052(7) 0.004(7) 0.000(5) 0.024(7)
C27D 0.087(9) 0.089(9) 0.075(8) 0.002(7) 0.011(6) 0.044(7)
C32A 0.053(7) 0.043(6) 0.054(6) 0.004(5) 0.002(5) 0.016(5)
C32B 0.067(7) 0.055(7) 0.052(6) -0.004(5) 0.018(5) 0.014(5)
C33A 0.047(6) 0.037(5) 0.055(6) 0.003(5) 0.000(5) 0.015(5)
C33B 0.059(6) 0.050(6) 0.053(6) -0.010(5) 0.018(5) 0.011(5)
C34A 0.038(5) 0.046(6) 0.036(5) -0.003(4) 0.001(4) 0.021(5)
C34B 0.039(5) 0.040(6) 0.039(5) -0.002(4) 0.002(4) 0.011(4)
C35A 0.043(6) 0.043(5) 0.050(6) 0.005(4) 0.004(4) 0.021(5)
C35B 0.058(6) 0.056(7) 0.037(5) 0.002(5) 0.016(5) 0.018(5)
C36A 0.042(6) 0.054(6) 0.053(6) 0.000(5) -0.005(5) 0.020(5)
C36B 0.072(7) 0.047(6) 0.051(6) 0.000(5) 0.015(5) 0.020(5)
C37A 0.037(6) 0.040(6) 0.044(5) -0.001(4) -0.005(4) 0.011(5)
C37B 0.035(5) 0.052(7) 0.052(6) 0.003(5) 0.001(5) 0.021(5)
C41A 0.099(9) 0.080(8) 0.040(6) -0.002(6) -0.005(6) 0.036(7)
C41B 0.039(6) 0.071(7) 0.068(7) 0.007(5) 0.003(5) 0.032(5)
C52A 0.056(6) 0.039(6) 0.051(6) -0.007(5) 0.010(5) 0.015(5)
C52B 0.074(8) 0.095(9) 0.082(9) 0.024(7) 0.001(7) 0.039(7)
C53A 0.053(6) 0.045(6) 0.041(5) 0.000(5) 0.007(5) 0.014(5)
C53B 0.032(6) 0.159(13) 0.062(7) 0.028(8) -0.005(5) 0.040(7)
C54A 0.025(5) 0.042(5) 0.041(5) -0.003(4) 0.003(4) 0.009(4)
C54B 0.075(8) 0.049(7) 0.050(7) -0.007(6) 0.021(6) 0.004(6)
C55A 0.054(6) 0.040(6) 0.054(6) -0.003(5) 0.020(5) 0.018(5)
C55B 0.066(8) 0.087(10) 0.095(11) -0.004(8) 0.003(7) 0.016(7)
C56A 0.057(6) 0.042(6) 0.044(6) 0.000(5) 0.018(5) 0.014(5)
C56B 0.054(7) 0.050(7) 0.155(12) 0.018(8) 0.006(7) 0.035(6)
C57A 0.030(5) 0.043(6) 0.043(5) 0.006(5) 0.005(4) 0.016(4)
C57B 0.049(7) 0.064(8) 0.171(15) -0.055(11) 0.033(9) 0.015(6)
C61A 0.022(5) 0.062(6) 0.046(6) -0.010(5) 0.004(4) 0.002(4)
C61B 0.046(7) 0.071(7) 0.076(7) 0.031(6) 0.008(5) 0.010(5)
C72A 0.036(5) 0.056(6) 0.053(6) 0.010(5) -0.005(5) 0.009(5)
C72B 0.056(8) 0.065(8) 0.096(9) 0.006(6) -0.023(7) -0.001(7)
C73A 0.033(5) 0.049(6) 0.056(6) 0.009(5) 0.001(5) 0.013(5)
C73B 0.067(8) 0.066(8) 0.075(8) 0.018(6) -0.007(6) 0.019(7)
C74A 0.029(5) 0.041(5) 0.049(6) 0.001(4) -0.002(4) 0.009(4)
C74B 0.052(7) 0.059(7) 0.060(7) 0.023(6) -0.002(5) -0.001(6)
C75A 0.048(6) 0.054(6) 0.053(6) 0.009(5) 0.004(5) 0.027(5)
C75B 0.043(6) 0.076(7) 0.054(6) 0.014(5) 0.002(5) 0.014(6)
C76A 0.043(6) 0.044(6) 0.060(7) 0.003(5) -0.006(5) 0.005(5)
C76B 0.045(7) 0.073(8) 0.069(7) 0.013(6) -0.009(5) 0.000(6)
C77A 0.030(5) 0.054(6) 0.049(6) 0.000(5) -0.003(5) 0.018(5)
C77B 0.049(7) 0.068(8) 0.067(7) 0.021(6) 0.005(6) 0.014(6)
C81A 0.060(7) 0.051(6) 0.078(7) -0.017(5) -0.010(5) 0.032(5)
C81B 0.083(8) 0.084(8) 0.053(7) 0.020(6) -0.004(6) 0.004(7)

loop_
_atom_type_symbol
_atom_type_description
_atom_type_scat_dispersion_real
_atom_type_scat_dispersion_imag
_atom_type_scat_source
C C 0.0033 0.0016 'International Tables Vol C Tables 4.2.6.8 and 6.1.1.4'
H H 0.0000 0.0000 'International Tables Vol C Tables 4.2.6.8 and 6.1.1.4'
Ag Ag -0.8971 1.1015 'International Tables Vol C Tables 4.2.6.8 and 6.1.1.4'
B B 0.0013 0.0007 'International Tables Vol C Tables 4.2.6.8 and 6.1.1.4'
Co Co 0.3494 0.9721 'International Tables Vol C Tables 4.2.6.8 and 6.1.1.4'
N N 0.0061 0.0033 'International Tables Vol C Tables 4.2.6.8 and 6.1.1.4'
O O 0.0106 0.0060 'International Tables Vol C Tables 4.2.6.8 and 6.1.1.4'

loop_
_geom_angle_atom_site_label_1
_geom_angle_atom_site_label_2
_geom_angle_atom_site_label_3
_geom_angle
_geom_angle_site_symmetry_1
_geom_angle_site_symmetry_3
_geom_angle_publ_flag
N51A Ag1 N31B 153.7(3) . . ?
N51A Ag1 N51B 108.8(3) . 2_566 ?
N31B Ag1 N51B 92.1(3) . 2_566 ?
N51A Ag1 N71A 92.9(3) . 2_565 ?
N31B Ag1 N71A 102.3(3) . 2_565 ?
N51B Ag1 N71A 92.0(3) 2_566 2_565 ?
C15 Co1 C3 98.8(4) . . ?
C15 Co1 C2 100.5(4) . . ?
C3 Co1 C2 45.8(4) . . ?
C15 Co1 C14 46.1(4) . . ?
C3 Co1 C14 129.1(4) . . ?
C2 Co1 C14 97.9(4) . . ?
C15 Co1 B16 49.2(5) . . ?
C3 Co1 B16 99.6(5) . . ?
C2 Co1 B16 134.6(6) . . ?
C14 Co1 B16 83.1(5) . . ?
C15 Co1 B13 83.6(5) . . ?
C3 Co1 B13 174.2(5) . . ?
C2 Co1 B13 128.7(5) . . ?
C14 Co1 B13 49.7(4) . . ?
B16 Co1 B13 86.0(6) . . ?
C15 Co1 B1 132.9(4) . . ?
C3 Co1 B1 82.1(4) . . ?
C2 Co1 B1 48.1(4) . . ?
C14 Co1 B1 97.6(4) . . ?
B16 Co1 B1 177.2(6) . . ?
B13 Co1 B1 92.4(5) . . ?
C15 Co1 B4 128.8(4) . . ?
C3 Co1 B4 48.3(4) . . ?
C2 Co1 B4 82.5(4) . . ?
C14 Co1 B4 174.8(4) . . ?
B16 Co1 B4 92.9(5) . . ?
B13 Co1 B4 133.5(5) . . ?
B1 Co1 B4 86.5(5) . . ?
C15 Co1 B12 84.5(5) . . ?
C3 Co1 B12 136.1(6) . . ?
C2 Co1 B12 174.5(5) . . ?
C14 Co1 B12 83.8(5) . . ?
B16 Co1 B12 50.7(7) . . ?
B13 Co1 B12 49.1(6) . . ?
B1 Co1 B12 126.7(6) . . ?
B4 Co1 B12 96.2(5) . . ?
C15 Co1 B5 175.3(4) . . ?
C3 Co1 B5 83.0(4) . . ?
C2 Co1 B5 83.9(4) . . ?
C14 Co1 B5 135.3(4) . . ?
B16 Co1 B5 126.3(6) . . ?
B13 Co1 B5 95.0(5) . . ?
B1 Co1 B5 51.5(5) . . ?
B4 Co1 B5 49.8(5) . . ?
B12 Co1 B5 91.2(5) . . ?
C37A O3A C3A 117.5(6) . . ?
C37B O3B C3B 116.5(6) . . ?
C4A O4A C41A 118.0(7) . . ?
C4B O4B C41B 115.6(7) . . ?
C57A O10A C10A 115.4(6) . . ?
C57B O10B C10B 110.7(13) . . ?
C11A O11A C61A 115.8(6) . . ?
C11B O11B C61B 116.4(7) . . ?
C77A O17A C17A 113.5(6) . . ?
C77B O17B C17B 116.7(7) . . ?
C18A O18A C81A 117.6(6) . . ?
C18B O18B C81B 117.7(7) . . ?
C32A N31A C36A 116.1(8) . . ?
C36B N31B C32B 115.3(8) . . ?
C36B N31B Ag1 122.0(6) . . ?
C32B N31B Ag1 122.0(6) . . ?
C56A N51A C52A 116.8(7) . . ?
C56A N51A Ag1 117.4(6) . . ?
C52A N51A Ag1 125.7(6) . . ?
C56B N51B C52B 117.6(10) . . ?
C56B N51B Ag1 123.3(8) . 2_566 ?
C52B N51B Ag1 118.4(8) . 2_566 ?
C76A N71A C72A 118.0(8) . . ?
C76A N71A Ag1 119.3(6) . 2_565 ?
C72A N71A Ag1 122.7(6) . 2_565 ?
C72B N71B C76B 117.2(10) . . ?
C6A C1A C2A 117.6(7) . . ?
C6A C1A C21A 124.2(7) . . ?
C2A C1A C21A 118.1(7) . . ?
C2B C1B C6B 117.9(8) . . ?
C2B C1B C21B 117.9(8) . . ?
C6B C1B C21B 124.1(8) . . ?
C2 B1 B6 103.9(8) . . ?
C2 B1 B7 58.7(6) . . ?
B6 B1 B7 59.7(6) . . ?
C2 B1 B5 105.0(8) . . ?
B6 B1 B5 59.7(6) . . ?
B7 B1 B5 108.2(8) . . ?
C2 B1 Co1 64.9(5) . . ?
B6 B1 Co1 117.9(7) . . ?
B7 B1 Co1 118.8(7) . . ?
B5 B1 Co1 65.2(5) . . ?
C2 B1 H1 125.4 . . ?
B6 B1 H1 121.4 . . ?
B7 B1 H1 119.5 . . ?
B5 B1 H1 122.9 . . ?
Co1 B1 H1 111.0 . . ?
C3A C2A C1A 121.3(8) . . ?
C3A C2A H2A 119.3 . . ?
C1A C2A H2A 119.3 . . ?
C3B C2B C1B 121.1(8) . . ?
C3B C2B H2B 119.4 . . ?
C1B C2B H2B 119.5 . . ?
C3 C2 B1 111.8(7) . . ?
C3 C2 B7 111.3(7) . . ?
B1 C2 B7 63.6(6) . . ?
C3 C2 B8 62.7(6) . . ?
B1 C2 B8 114.8(7) . . ?
B7 C2 B8 61.2(6) . . ?
C3 C2 Co1 67.1(5) . . ?
B1 C2 Co1 67.1(5) . . ?
B7 C2 Co1 125.2(6) . . ?
B8 C2 Co1 125.8(6) . . ?
C3 C2 H2 120.9 . . ?
B1 C2 H2 118.8 . . ?
B7 C2 H2 117.0 . . ?
B8 C2 H2 115.6 . . ?
Co1 C2 H2 106.6 . . ?
N1D C2D C3D 179.1(12) . . ?
C2A C3A C4A 121.7(8) . . ?
C2A C3A O3A 118.6(7) . . ?
C4A C3A O3A 119.5(7) . . ?
C2B C3B C4B 121.4(8) . . ?
C2B C3B O3B 119.5(8) . . ?
C4B C3B O3B 118.8(8) . . ?
C2 C3 B9 111.6(8) . . ?
C2 C3 B4 112.2(8) . . ?
B9 C3 B4 63.7(6) . . ?
C2 C3 B8 62.0(6) . . ?
B9 C3 B8 62.0(6) . . ?
B4 C3 B8 115.4(8) . . ?
C2 C3 Co1 67.2(4) . . ?
B9 C3 Co1 125.1(7) . . ?
B4 C3 Co1 67.0(5) . . ?
B8 C3 Co1 125.3(7) . . ?
C2 C3 H3 121.0 . . ?
B9 C3 H3 116.6 . . ?
B4 C3 H3 118.4 . . ?
B8 C3 H3 115.6 . . ?
Co1 C3 H3 106.9 . . ?
C2D C3D H3D1 109.5 . . ?
C2D C3D H3D2 109.5 . . ?
H3D1 C3D H3D2 109.5 . . ?
C2D C3D H3D3 109.5 . . ?
H3D1 C3D H3D3 109.5 . . ?
H3D2 C3D H3D3 109.5 . . ?
C3A C4A O4A 117.3(8) . . ?
C3A C4A C5A 118.2(8) . . ?
O4A C4A C5A 124.4(8) . . ?
C5B C4B O4B 126.4(8) . . ?
C5B C4B C3B 117.9(8) . . ?
O4B C4B C3B 115.7(8) . . ?
C3 B4 B10 103.2(8) . . ?
C3 B4 B5 105.8(8) . . ?
B10 B4 B5 59.9(7) . . ?
C3 B4 B9 57.9(6) . . ?
B10 B4 B9 59.2(7) . . ?
B5 B4 B9 108.3(8) . . ?
C3 B4 Co1 64.7(5) . . ?
B10 B4 Co1 118.1(8) . . ?
B5 B4 Co1 66.1(5) . . ?
B9 B4 Co1 117.9(7) . . ?
C3 B4 H4 125.7 . . ?
B10 B4 H4 121.7 . . ?
B5 B4 H4 121.9 . . ?
B9 B4 H4 120.3 . . ?
Co1 B4 H4 111.0 . . ?
C4A C5A C6A 120.9(8) . . ?
C4A C5A H5A 119.5 . . ?
C6A C5A H5A 119.5 . . ?
C4B C5B C6B 122.1(8) . . ?
C4B C5B H5B 118.9 . . ?
C6B C5B H5B 118.9 . . ?
B10 B5 B4 59.3(7) . . ?
B10 B5 B6 59.6(7) . . ?
B4 B5 B6 106.3(8) . . ?
B10 B5 B1 105.3(8) . . ?
B4 B5 B1 105.1(8) . . ?
B6 B5 B1 58.5(7) . . ?
B10 B5 Co1 115.9(7) . . ?
B4 B5 Co1 64.1(5) . . ?
B6 B5 Co1 115.1(7) . . ?
B1 B5 Co1 63.3(5) . . ?
B10 B5 H5 121.0 . . ?
B4 B5 H5 123.4 . . ?
B6 B5 H5 121.2 . . ?
B1 B5 H5 124.6 . . ?
Co1 B5 H5 113.7 . . ?
N4D C5D C6D 169(2) . . ?
C1A C6A C5A 120.1(8) . . ?
C1A C6A C7A 123.0(7) . . ?
C5A C6A C7A 116.8(7) . . ?
C1B C6B C5B 119.6(8) . . ?
C1B C6B C7B 122.7(8) . . ?
C5B C6B C7B 117.7(8) . . ?
B11 B6 B10 60.1(7) . . ?
B11 B6 B1 108.8(8) . . ?
B10 B6 B1 107.6(8) . . ?
B11 B6 B7 60.0(6) . . ?
B10 B6 B7 107.6(9) . . ?
B1 B6 B7 60.7(6) . . ?
B11 B6 B5 109.4(9) . . ?
B10 B6 B5 59.2(7) . . ?
B1 B6 B5 61.9(6) . . ?
B7 B6 B5 110.7(8) . . ?
B11 B6 H6 121.3 . . ?
B10 B6 H6 122.8 . . ?
B1 B6 H6 121.0 . . ?
B7 B6 H6 121.0 . . ?
B5 B6 H6 120.1 . . ?
C5D C6D H6D1 109.5 . . ?
C5D C6D H6D2 109.5 . . ?
H6D1 C6D H6D2 109.5 . . ?
C5D C6D H6D3 109.5 . . ?
H6D1 C6D H6D3 109.5 . . ?
H6D2 C6D H6D3 109.5 . . ?
C6A C7A C8A 111.7(6) . . ?
C6A C7A H7A1 109.3 . . ?
C8A C7A H7A1 109.3 . . ?
C6A C7A H7A2 109.3 . . ?
C8A C7A H7A2 109.3 . . ?
H7A1 C7A H7A2 107.9 . . ?
C6B C7B C8B 111.0(7) . . ?
C6B C7B H7B1 109.4 . . ?
C8B C7B H7B1 109.4 . . ?
C6B C7B H7B2 109.4 . . ?
C8B C7B H7B2 109.4 . . ?
H7B1 C7B H7B2 108.0 . . ?
C2 B7 B8 59.6(6) . . ?
C2 B7 B11 104.6(8) . . ?
B8 B7 B11 60.5(7) . . ?
C2 B7 B6 103.0(7) . . ?
B8 B7 B6 107.9(9) . . ?
B11 B7 B6 59.3(7) . . ?
C2 B7 B1 57.6(6) . . ?
B8 B7 B1 108.4(8) . . ?
B11 B7 B1 107.4(8) . . ?
B6 B7 B1 59.6(6) . . ?
C2 B7 H7 125.4 . . ?
B8 B7 H7 120.6 . . ?
B11 B7 H7 122.5 . . ?
B6 B7 H7 123.3 . . ?
B1 B7 H7 121.9 . . ?
C9A C8A C13A 118.8(7) . . ?
C9A C8A C7A 116.8(7) . . ?
C13A C8A C7A 124.4(7) . . ?
C13B C8B C9B 117.7(7) . . ?
C13B C8B C7B 124.0(8) . . ?
C9B C8B C7B 118.2(8) . . ?
C2 B8 C3 55.3(5) . . ?
C2 B8 B7 59.1(6) . . ?
C3 B8 B7 103.7(8) . . ?
C2 B8 B9 102.9(8) . . ?
C3 B8 B9 57.9(6) . . ?
B7 B8 B9 108.3(9) . . ?
C2 B8 B11 104.0(8) . . ?
C3 B8 B11 103.5(8) . . ?
B7 B8 B11 60.2(7) . . ?
B9 B8 B11 60.2(7) . . ?
C2 B8 H8 125.6 . . ?
C3 B8 H8 125.9 . . ?
B7 B8 H8 121.7 . . ?
B9 B8 H8 122.5 . . ?
B11 B8 H8 123.1 . . ?
N7D C8D C9D 179(2) . . ?
C10A C9A C8A 121.1(7) . . ?
C10A C9A H9A 119.4 . . ?
C8A C9A H9A 119.4 . . ?
C10B C9B C8B 120.6(8) . . ?
C10B C9B H9B 119.7 . . ?
C8B C9B H9B 119.7 . . ?
C3 B9 B10 103.5(8) . . ?
C3 B9 B8 60.1(6) . . ?
B10 B9 B8 108.2(9) . . ?
C3 B9 B11 104.9(8) . . ?
B10 B9 B11 60.1(7) . . ?
B8 B9 B11 60.0(7) . . ?
C3 B9 B4 58.3(6) . . ?
B10 B9 B4 59.3(7) . . ?
B8 B9 B4 109.3(8) . . ?
B11 B9 B4 108.0(9) . . ?
C3 B9 H9 124.9 . . ?
B10 B9 H9 123.1 . . ?
B8 B9 H9 120.4 . . ?
B11 B9 H9 122.3 . . ?
B4 B9 H9 121.4 . . ?
C8D C9D H9D1 109.5 . . ?
C8D C9D H9D2 109.5 . . ?
H9D1 C9D H9D2 109.5 . . ?
C8D C9D H9D3 109.5 . . ?
H9D1 C9D H9D3 109.5 . . ?
H9D2 C9D H9D3 109.5 . . ?
C9A C10A C11A 120.6(7) . . ?
C9A C10A O10A 119.2(7) . . ?
C11A C10A O10A 120.2(7) . . ?
C9B C10B C11B 122.4(8) . . ?
C9B C10B O10B 119.2(8) . . ?
C11B C10B O10B 117.8(8) . . ?
B9 B10 B4 61.5(7) . . ?
B9 B10 B5 110.9(8) . . ?
B4 B10 B5 60.8(6) . . ?
B9 B10 B11 60.5(7) . . ?
B4 B10 B11 110.1(8) . . ?
B5 B10 B11 110.5(9) . . ?
B9 B10 B6 108.0(8) . . ?
B4 B10 B6 108.8(8) . . ?
B5 B10 B6 61.2(7) . . ?
B11 B10 B6 59.4(7) . . ?
B9 B10 H10 120.7 . . ?
B4 B10 H10 120.5 . . ?
B5 B10 H10 119.6 . . ?
B11 B10 H10 120.7 . . ?
B6 B10 H10 122.1 . . ?
O11A C11A C12A 125.9(7) . . ?
O11A C11A C10A 115.9(7) . . ?
C12A C11A C10A 118.1(7) . . ?
C12B C11B O11B 126.9(8) . . ?
C12B C11B C10B 117.2(8) . . ?
O11B C11B C10B 115.9(8) . . ?
B6 B11 B7 60.8(7) . . ?
B6 B11 B10 60.5(7) . . ?
B7 B11 B10 108.5(8) . . ?
B6 B11 B8 108.2(8) . . ?
B7 B11 B8 59.4(6) . . ?
B10 B11 B8 107.6(8) . . ?
B6 B11 B9 107.9(8) . . ?
B7 B11 B9 107.3(8) . . ?
B10 B11 B9 59.4(7) . . ?
B8 B11 B9 59.8(7) . . ?
B6 B11 H11 121.2 . . ?
B7 B11 H11 121.7 . . ?
B10 B11 H11 121.7 . . ?
B8 B11 H11 122.1 . . ?
B9 B11 H11 122.3 . . ?
N10D C11D C12D 179.4(17) . . ?
C11A C12A C13A 122.3(7) . . ?
C11A C12A H12A 118.9 . . ?
C13A C12A H12A 118.9 . . ?
C11B C12B C13B 122.1(8) . . ?
C11B C12B H12B 118.9 . . ?
C13B C12B H12B 118.9 . . ?
B13 B12 B18 60.2(9) . . ?
B13 B12 B16 106.8(9) . . ?
B18 B12 B16 106.4(10) . . ?
B13 B12 B19 107.2(10) . . ?
B18 B12 B19 59.2(9) . . ?
B16 B12 B19 59.2(10) . . ?
B13 B12 Co1 64.8(6) . . ?
B18 B12 Co1 117.3(9) . . ?
B16 B12 Co1 63.7(6) . . ?
B19 B12 Co1 116.1(10) . . ?
B13 B12 H12 122.4 . . ?
B18 B12 H12 120.5 . . ?
B16 B12 H12 123.6 . . ?
B19 B12 H12 121.0 . . ?
Co1 B12 H12 112.8 . . ?
C11D C12D H12C 109.5 . . ?
C11D C12D H12D 109.5 . . ?
H12C C12D H12D 109.5 . . ?
C11D C12D H12E 109.5 . . ?
H12C C12D H12E 109.5 . . ?
H12D C12D H12E 109.5 . . ?
C12A C13A C8A 119.1(7) . . ?
C12A C13A C14A 116.9(7) . . ?
C8A C13A C14A 123.9(7) . . ?
C8B C13B C12B 119.9(8) . . ?
C8B C13B C14B 122.6(7) . . ?
C12B C13B C14B 117.4(7) . . ?
C14 B13 B12 106.0(10) . . ?
C14 B13 B18 103.6(9) . . ?
B12 B13 B18 60.8(9) . . ?
C14 B13 B17 57.6(6) . . ?
B12 B13 B17 108.3(10) . . ?
B18 B13 B17 59.1(7) . . ?
C14 B13 Co1 64.4(5) . . ?
B12 B13 Co1 66.1(6) . . ?
B18 B13 Co1 118.9(10) . . ?
B17 B13 Co1 117.1(7) . . ?
C14 B13 H13 125.8 . . ?
B12 B13 H13 121.5 . . ?
B18 B13 H13 120.9 . . ?
B17 B13 H13 120.9 . . ?
Co1 B13 H13 111.1 . . ?
C15A C14A C13A 110.7(6) . . ?
C15A C14A H14A 109.5 . . ?
C13A C14A H14A 109.5 . . ?
C15A C14A H14B 109.5 . . ?
C13A C14A H14B 109.5 . . ?
H14A C14A H14B 108.1 . . ?
C13B C14B C15B 114.4(7) . . ?
C13B C14B H14C 108.7 . . ?
C15B C14B H14C 108.7 . . ?
C13B C14B H14D 108.7 . . ?
C15B C14B H14D 108.7 . . ?
H14C C14B H14D 107.6 . . ?
C15 C14 B17 111.0(8) . . ?
C15 C14 B22 61.5(6) . . ?
B17 C14 B22 61.8(7) . . ?
C15 C14 B13 110.5(8) . . ?
B17 C14 B13 63.6(6) . . ?
B22 C14 B13 114.0(8) . . ?
C15 C14 Co1 66.5(4) . . ?
B17 C14 Co1 123.8(6) . . ?
B22 C14 Co1 123.6(7) . . ?
B13 C14 Co1 65.9(5) . . ?
C15 C14 H14 121.6 . . ?
B17 C14 H14 116.8 . . ?
B22 C14 H14 116.4 . . ?
B13 C14 H14 119.5 . . ?
Co1 C14 H14 108.3 . . ?
N13D C14D C15D 177.9(12) . . ?
C20A C15A C16A 118.3(7) . . ?
C20A C15A C14A 125.1(7) . . ?
C16A C15A C14A 116.5(7) . . ?
C20B C15B C16B 118.2(8) . . ?
C20B C15B C14B 124.3(7) . . ?
C16B C15B C14B 117.5(7) . . ?
C14 C15 B20 110.9(9) . . ?
C14 C15 B22 62.5(7) . . ?
B20 C15 B22 60.5(8) . . ?
C14 C15 B16 111.2(9) . . ?
B20 C15 B16 63.4(8) . . ?
B22 C15 B16 113.4(9) . . ?
C14 C15 Co1 67.4(5) . . ?
B20 C15 Co1 124.3(8) . . ?
B22 C15 Co1 125.4(7) . . ?
B16 C15 Co1 66.3(6) . . ?
C14 C15 H15 120.7 . . ?
B20 C15 H15 117.5 . . ?
B22 C15 H15 116.3 . . ?
B16 C15 H15 119.7 . . ?
Co1 C15 H15 107.0 . . ?
C14D C15D H15A 109.5 . . ?
C14D C15D H15B 109.5 . . ?
H15A C15D H15B 109.5 . . ?
C14D C15D H15C 109.5 . . ?
H15A C15D H15C 109.5 . . ?
H15B C15D H15C 109.5 . . ?
C17A C16A C15A 118.8(8) . . ?
C17A C16A H16A 120.6 . . ?
C15A C16A H16A 120.6 . . ?
C17B C16B C15B 120.8(8) . . ?
C17B C16B H16B 119.6 . . ?
C15B C16B H16B 119.6 . . ?
C15 B16 B19 104.3(9) . . ?
C15 B16 B12 105.5(10) . . ?
B19 B16 B12 61.0(10) . . ?
C15 B16 B20 57.7(8) . . ?
B19 B16 B20 59.9(9) . . ?
B12 B16 B20 108.7(11) . . ?
C15 B16 Co1 64.5(5) . . ?
B19 B16 Co1 119.4(11) . . ?
B12 B16 Co1 65.6(7) . . ?
B20 B16 Co1 117.6(9) . . ?
C15 B16 H16 125.8 . . ?
B19 B16 H16 120.2 . . ?
B12 B16 H16 121.9 . . ?
B20 B16 H16 120.3 . . ?
Co1 B16 H16 111.0 . . ?
C16A C17A C18A 124.0(8) . . ?
C16A C17A O17A 118.5(7) . . ?
C18A C17A O17A 117.5(7) . . ?
C16B C17B C18B 121.5(8) . . ?
C16B C17B O17B 117.8(8) . . ?
C18B C17B O17B 120.3(8) . . ?
C14 B17 B23 105.5(10) . . ?
C14 B17 B22 59.1(6) . . ?
B23 B17 B22 60.1(8) . . ?
C14 B17 B18 104.3(8) . . ?
B23 B17 B18 60.6(9) . . ?
B22 B17 B18 108.1(11) . . ?
C14 B17 B13 58.8(6) . . ?
B23 B17 B13 107.7(9) . . ?
B22 B17 B13 108.0(8) . . ?
B18 B17 B13 58.7(7) . . ?
C14 B17 H17 124.4 . . ?
B23 B17 H17 121.9 . . ?
B22 B17 H17 121.2 . . ?
B18 B17 H17 122.8 . . ?
B13 B17 H17 122.0 . . ?
N16D C17D C18D 175.0(14) . . ?
O18A C18A C17A 116.8(7) . . ?
O18A C18A C19A 126.9(7) . . ?
C17A C18A C19A 116.3(8) . . ?
O18B C18B C17B 117.0(8) . . ?
O18B C18B C19B 125.2(8) . . ?
C17B C18B C19B 117.8(8) . . ?
B13 B18 B17 62.2(7) . . ?
B13 B18 B19 108.1(11) . . ?
B17 B18 B19 107.2(12) . . ?
B13 B18 B12 59.1(8) . . ?
B17 B18 B12 109.4(9) . . ?
B19 B18 B12 61.5(10) . . ?
B13 B18 B23 109.5(10) . . ?
B17 B18 B23 59.3(8) . . ?
B19 B18 B23 59.6(10) . . ?
B12 B18 B23 109.8(13) . . ?
B13 B18 H18 121.0 . . ?
B17 B18 H18 121.4 . . ?
B19 B18 H18 122.1 . . ?
B12 B18 H18 120.6 . . ?
B23 B18 H18 121.2 . . ?
C17D C18D H18A 109.5 . . ?
C17D C18D H18B 109.5 . . ?
H18A C18D H18B 109.5 . . ?
C17D C18D H18C 109.5 . . ?
H18A C18D H18C 109.5 . . ?
H18B C18D H18C 109.5 . . ?
C20A C19A C18A 122.0(8) . . ?
C20A C19A H19A 119.0 . . ?
C18A C19A H19A 119.0 . . ?
C18B C19B C20B 121.5(8) . . ?
C18B C19B H19B 119.3 . . ?
C20B C19B H19B 119.3 . . ?
B23 B19 B18 60.4(10) . . ?
B23 B19 B16 108.8(11) . . ?
B18 B19 B16 106.9(11) . . ?
B23 B19 B20 60.1(9) . . ?
B18 B19 B20 107.5(12) . . ?
B16 B19 B20 60.5(10) . . ?
B23 B19 B12 108.7(13) . . ?
B18 B19 B12 59.3(10) . . ?
B16 B19 B12 59.8(8) . . ?
B20 B19 B12 108.3(11) . . ?
B23 B19 H19 120.9 . . ?
B18 B19 H19 122.5 . . ?
B16 B19 H19 121.7 . . ?
B20 B19 H19 121.6 . . ?
B12 B19 H19 121.7 . . ?
C19A C20A C15A 120.6(7) . . ?
C19A C20A C21A 117.5(7) . . ?
C15A C20A C21A 121.8(7) . . ?
C15B C20B C19B 120.1(8) . . ?
C15B C20B C21B 123.1(8) . . ?
C19B C20B C21B 116.8(7) . . ?
C15 B20 B22 60.0(8) . . ?
C15 B20 B23 105.9(11) . . ?
B22 B20 B23 60.7(9) . . ?
C15 B20 B19 105.0(9) . . ?
B22 B20 B19 108.6(13) . . ?
B23 B20 B19 59.4(10) . . ?
C15 B20 B16 58.8(7) . . ?
B22 B20 B16 109.1(10) . . ?
B23 B20 B16 107.5(12) . . ?
B19 B20 B16 59.6(9) . . ?
C15 B20 H20 123.9 . . ?
B22 B20 H20 120.3 . . ?
B23 B20 H20 122.3 . . ?
B19 B20 H20 122.7 . . ?
B16 B20 H20 121.6 . . ?
N19D C20D C21D 156(3) . . ?
C1A C21A C20A 115.7(6) . . ?
C1A C21A H21A 108.3 . . ?
C20A C21A H21A 108.3 . . ?
C1A C21A H21B 108.3 . . ?
C20A C21A H21B 108.3 . . ?
H21A C21A H21B 107.4 . . ?
C1B C21B C20B 111.4(7) . . ?
C1B C21B H21C 109.3 . . ?
C20B C21B H21C 109.3 . . ?
C1B C21B H21D 109.3 . . ?
C20B C21B H21D 109.3 . . ?
H21C C21B H21D 108.0 . . ?
C20D C21D H21E 109.5 . . ?
C20D C21D H21F 109.5 . . ?
H21E C21D H21F 109.5 . . ?
C20D C21D H21G 109.5 . . ?
H21E C21D H21G 109.5 . . ?
H21F C21D H21G 109.5 . . ?
C15 B22 B20 59.5(7) . . ?
C15 B22 C14 55.9(5) . . ?
B20 B22 C14 104.8(8) . . ?
C15 B22 B23 106.0(9) . . ?
B20 B22 B23 61.3(10) . . ?
C14 B22 B23 105.0(8) . . ?
C15 B22 B17 104.3(8) . . ?
B20 B22 B17 108.7(10) . . ?
C14 B22 B17 59.0(6) . . ?
B23 B22 B17 59.6(8) . . ?
C15 B22 H22 124.6 . . ?
B20 B22 H22 121.2 . . ?
C14 B22 H22 124.9 . . ?
B23 B22 H22 122.2 . . ?
B17 B22 H22 122.2 . . ?
B17 B23 B19 108.2(10) . . ?
B17 B23 B22 60.3(8) . . ?
B19 B23 B22 107.3(11) . . ?
B17 B23 B20 106.5(10) . . ?
B19 B23 B20 60.5(11) . . ?
B22 B23 B20 57.9(9) . . ?
B17 B23 B18 60.1(9) . . ?
B19 B23 B18 60.1(10) . . ?
B22 B23 B18 107.8(10) . . ?
B20 B23 B18 107.6(10) . . ?
B17 B23 H23 121.8 . . ?
B19 B23 H23 121.4 . . ?
B22 B23 H23 122.5 . . ?
B20 B23 H23 122.8 . . ?
B18 B23 H23 121.6 . . ?
N22D C23D C24D 178.5(14) . . ?
C23D C24D H24A 109.5 . . ?
C23D C24D H24B 109.5 . . ?
H24A C24D H24B 109.5 . . ?
C23D C24D H24C 109.5 . . ?
H24A C24D H24C 109.5 . . ?
H24B C24D H24C 109.5 . . ?
N25D C26D C27D 177.2(13) . . ?
C26D C27D H27A 109.5 . . ?
C26D C27D H27B 109.5 . . ?
H27A C27D H27B 109.5 . . ?
C26D C27D H27C 109.5 . . ?
H27A C27D H27C 109.5 . . ?
H27B C27D H27C 109.5 . . ?
N31A C32A C33A 124.0(9) . . ?
N31A C32A H32A 118.0 . . ?
C33A C32A H32A 118.0 . . ?
N31B C32B C33B 123.7(9) . . ?
N31B C32B H32B 118.2 . . ?
C33B C32B H32B 118.2 . . ?
C32A C33A C34A 118.6(8) . . ?
C32A C33A H33A 120.7 . . ?
C34A C33A H33A 120.7 . . ?
C34B C33B C32B 119.7(9) . . ?
C34B C33B H33B 120.2 . . ?
C32B C33B H33B 120.2 . . ?
C35A C34A C33A 117.8(8) . . ?
C35A C34A C37A 123.0(8) . . ?
C33A C34A C37A 119.2(8) . . ?
C33B C34B C35B 117.6(8) . . ?
C33B C34B C37B 122.9(8) . . ?
C35B C34B C37B 119.4(8) . . ?
C34A C35A C36A 118.7(8) . . ?
C34A C35A H35A 120.6 . . ?
C36A C35A H35A 120.6 . . ?
C34B C35B C36B 119.2(9) . . ?
C34B C35B H35B 120.4 . . ?
C36B C35B H35B 120.4 . . ?
N31A C36A C35A 124.6(9) . . ?
N31A C36A H36A 117.7 . . ?
C35A C36A H36A 117.7 . . ?
N31B C36B C35B 124.5(9) . . ?
N31B C36B H36B 117.7 . . ?
C35B C36B H36B 117.7 . . ?
O38A C37A O3A 122.9(8) . . ?
O38A C37A C34A 123.6(8) . . ?
O3A C37A C34A 113.4(8) . . ?
O38B C37B O3B 124.1(8) . . ?
O38B C37B C34B 125.2(9) . . ?
O3B C37B C34B 110.6(8) . . ?
O4A C41A H41A 109.5 . . ?
O4A C41A H41B 109.5 . . ?
H41A C41A H41B 109.5 . . ?
O4A C41A H41C 109.5 . . ?
H41A C41A H41C 109.5 . . ?
H41B C41A H41C 109.5 . . ?
O4B C41B H41D 109.5 . . ?
O4B C41B H41E 109.5 . . ?
H41D C41B H41E 109.5 . . ?
O4B C41B H41F 109.5 . . ?
H41D C41B H41F 109.5 . . ?
H41E C41B H41F 109.5 . . ?
N51A C52A C53A 122.5(8) . . ?
N51A C52A H52A 118.8 . . ?
C53A C52A H52A 118.8 . . ?
N51B C52B C53B 116.9(11) . . ?
N51B C52B H52B 121.5 . . ?
C53B C52B H52B 121.5 . . ?
C54A C53A C52A 120.6(8) . . ?
C54A C53A H53A 119.7 . . ?
C52A C53A H53A 119.7 . . ?
C54B C53B C52B 113.4(10) . . ?
C54B C53B H53B 123.3 . . ?
C52B C53B H53B 123.3 . . ?
C53A C54A C55A 117.0(8) . . ?
C53A C54A C57A 124.5(8) . . ?
C55A C54A C57A 118.4(8) . . ?
C55B C54B C53B 128.8(13) . . ?
C55B C54B C57B 124.4(12) . . ?
C53B C54B C57B 106.8(11) . . ?
C56A C55A C54A 119.5(8) . . ?
C56A C55A H55A 120.2 . . ?
C54A C55A H55A 120.2 . . ?
C54B C55B C56B 112.0(13) . . ?
C54B C55B H55B 124.0 . . ?
C56B C55B H55B 124.0 . . ?
N51A C56A C55A 123.6(8) . . ?
N51A C56A H56A 118.2 . . ?
C55A C56A H56A 118.2 . . ?
N51B C56B C55B 131.1(13) . . ?
N51B C56B H56B 114.5 . . ?
C55B C56B H56B 114.5 . . ?
O58A C57A O10A 124.0(7) . . ?
O58A C57A C54A 123.6(8) . . ?
O10A C57A C54A 112.3(8) . . ?
O10B C57B O58B 134.4(18) . . ?
O10B C57B C54B 114.0(11) . . ?
O58B C57B C54B 111.6(15) . . ?
O11A C61A H61A 109.5 . . ?
O11A C61A H61B 109.5 . . ?
H61A C61A H61B 109.5 . . ?
O11A C61A H61C 109.5 . . ?
H61A C61A H61C 109.5 . . ?
H61B C61A H61C 109.5 . . ?
O11B C61B H61D 109.5 . . ?
O11B C61B H61E 109.5 . . ?
H61D C61B H61E 109.5 . . ?
O11B C61B H61F 109.5 . . ?
H61D C61B H61F 109.5 . . ?
H61E C61B H61F 109.5 . . ?
N71A C72A C73A 122.6(8) . . ?
N71A C72A H72A 118.7 . . ?
C73A C72A H72A 118.7 . . ?
N71B C72B C73B 123.0(12) . . ?
N71B C72B H72B 118.5 . . ?
C73B C72B H72B 118.5 . . ?
C72A C73A C74A 119.2(8) . . ?
C72A C73A H73A 120.4 . . ?
C74A C73A H73A 120.4 . . ?
C74B C73B C72B 117.7(12) . . ?
C74B C73B H73B 121.2 . . ?
C72B C73B H73B 121.2 . . ?
C73A C74A C75A 118.8(8) . . ?
C73A C74A C77A 123.4(8) . . ?
C75A C74A C77A 117.8(8) . . ?
C73B C74B C75B 119.7(10) . . ?
C73B C74B C77B 117.5(11) . . ?
C75B C74B C77B 122.8(11) . . ?
C74A C75A C76A 118.3(8) . . ?
C74A C75A H75A 120.9 . . ?
C76A C75A H75A 120.9 . . ?
C76B C75B C74B 119.1(11) . . ?
C76B C75B H75B 120.5 . . ?
C74B C75B H75B 120.5 . . ?
N71A C76A C75A 123.1(9) . . ?
N71A C76A H76A 118.4 . . ?
C75A C76A H76A 118.4 . . ?
N71B C76B C75B 123.3(12) . . ?
N71B C76B H76B 118.4 . . ?
C75B C76B H76B 118.4 . . ?
O78A C77A O17A 125.8(8) . . ?
O78A C77A C74A 123.6(8) . . ?
O17A C77A C74A 110.6(8) . . ?
O78B C77B O17B 124.0(9) . . ?
O78B C77B C74B 124.0(12) . . ?
O17B C77B C74B 112.0(10) . . ?
O18A C81A H81A 109.5 . . ?
O18A C81A H81B 109.5 . . ?
H81A C81A H81B 109.5 . . ?
O18A C81A H81C 109.5 . . ?
H81A C81A H81C 109.5 . . ?
H81B C81A H81C 109.5 . . ?
O18B C81B H81D 109.5 . . ?
O18B C81B H81E 109.5 . . ?
H81D C81B H81E 109.5 . . ?
O18B C81B H81F 109.5 . . ?
H81D C81B H81F 109.5 . . ?
H81E C81B H81F 109.5 . . ?

loop_
_geom_bond_atom_site_label_1
_geom_bond_atom_site_label_2
_geom_bond_distance
_geom_bond_site_symmetry_2
_geom_bond_publ_flag
Ag1 N51A 2.233(7) . ?
Ag1 N31B 2.234(7) . ?
Ag1 N51B 2.438(8) 2_566 ?
Ag1 N71A 2.448(7) 2_565 ?
Co1 C15 2.042(9) . ?
Co1 C3 2.051(9) . ?
Co1 C2 2.053(9) . ?
Co1 C14 2.057(8) . ?
Co1 B16 2.071(13) . ?
Co1 B13 2.083(12) . ?
Co1 B1 2.089(11) . ?
Co1 B4 2.089(11) . ?
Co1 B12 2.104(13) . ?
Co1 B5 2.123(11) . ?
O3A C37A 1.344(10) . ?
O3A C3A 1.412(9) . ?
O3B C37B 1.351(10) . ?
O3B C3B 1.418(10) . ?
O4A C4A 1.379(10) . ?
O4A C41A 1.425(11) . ?
O4B C4B 1.371(10) . ?
O4B C41B 1.431(10) . ?
O10A C57A 1.343(10) . ?
O10A C10A 1.405(9) . ?
O10B C57B 1.140(17) . ?
O10B C10B 1.482(13) . ?
O11A C11A 1.367(9) . ?
O11A C61A 1.423(9) . ?
O11B C11B 1.370(10) . ?
O11B C61B 1.426(11) . ?
O17A C77A 1.358(10) . ?
O17A C17A 1.435(9) . ?
O17B C77B 1.343(13) . ?
O17B C17B 1.397(10) . ?
O18A C18A 1.351(9) . ?
O18A C81A 1.421(10) . ?
O18B C18B 1.366(10) . ?
O18B C81B 1.433(11) . ?
O38A C37A 1.216(10) . ?
O38B C37B 1.208(10) . ?
O58A C57A 1.212(10) . ?
O58B C57B 1.281(13) . ?
O78A C77A 1.189(10) . ?
O78B C77B 1.219(12) . ?
N1D C2D 1.138(13) . ?
N4D C5D 1.18(2) . ?
N7D C8D 1.21(2) . ?
N10D C11D 1.17(2) . ?
N13D C14D 1.157(14) . ?
N16D C17D 1.119(15) . ?
N19D C20D 1.19(3) . ?
N22D C23D 1.147(14) . ?
N25D C26D 1.182(15) . ?
N31A C32A 1.334(11) . ?
N31A C36A 1.337(11) . ?
N31B C36B 1.334(11) . ?
N31B C32B 1.348(12) . ?
N51A C56A 1.331(11) . ?
N51A C52A 1.349(11) . ?
N51B C56B 1.302(14) . ?
N51B C52B 1.326(13) . ?
N51B Ag1 2.438(8) 2_566 ?
N71A C76A 1.324(11) . ?
N71A C72A 1.355(11) . ?
N71A Ag1 2.448(7) 2_565 ?
N71B C72B 1.341(15) . ?
N71B C76B 1.344(14) . ?
C1A C6A 1.390(11) . ?
C1A C2A 1.404(11) . ?
C1A C21A 1.523(10) . ?
C1B C2B 1.396(11) . ?
C1B C6B 1.397(11) . ?
C1B C21B 1.518(12) . ?
B1 C2 1.687(13) . ?
B1 B6 1.770(16) . ?
B1 B7 1.789(15) . ?
B1 B5 1.831(17) . ?
B1 H1 1.1200 . ?
C2A C3A 1.362(11) . ?
C2A H2A 0.9500 . ?
C2B C3B 1.381(12) . ?
C2B H2B 0.9500 . ?
C2 C3 1.596(13) . ?
C2 B7 1.707(14) . ?
C2 B8 1.715(14) . ?
C2 H2 1.1200 . ?
C2D C3D 1.395(15) . ?
C3A C4A 1.369(11) . ?
C3B C4B 1.386(12) . ?
C3 B9 1.687(14) . ?
C3 B4 1.695(15) . ?
C3 B8 1.726(15) . ?
C3 H3 1.1200 . ?
C3D H3D1 0.9800 . ?
C3D H3D2 0.9800 . ?
C3D H3D3 0.9800 . ?
C4A C5A 1.392(11) . ?
C4B C5B 1.370(11) . ?
B4 B10 1.747(16) . ?
B4 B5 1.774(18) . ?
B4 B9 1.786(16) . ?
B4 H4 1.1200 . ?
C5A C6A 1.399(11) . ?
C5A H5A 0.9500 . ?
C5B C6B 1.406(12) . ?
C5B H5B 0.9500 . ?
B5 B10 1.757(17) . ?
B5 B6 1.793(16) . ?
B5 H5 1.1200 . ?
C5D C6D 1.39(2) . ?
C6A C7A 1.515(11) . ?
C6B C7B 1.520(11) . ?
B6 B11 1.746(18) . ?
B6 B10 1.76(2) . ?
B6 B7 1.772(16) . ?
B6 H6 1.1200 . ?
C6D H6D1 0.9800 . ?
C6D H6D2 0.9800 . ?
C6D H6D3 0.9800 . ?
C7A C8A 1.532(11) . ?
C7A H7A1 0.9900 . ?
C7A H7A2 0.9900 . ?
C7B C8B 1.523(11) . ?
C7B H7B1 0.9900 . ?
C7B H7B2 0.9900 . ?
B7 B8 1.743(17) . ?
B7 B11 1.758(17) . ?
B7 H7 1.1200 . ?
C8A C9A 1.400(11) . ?
C8A C13A 1.403(11) . ?
C8B C13B 1.395(11) . ?
C8B C9B 1.410(12) . ?
B8 B9 1.759(18) . ?
B8 B11 1.762(16) . ?
B8 H8 1.1200 . ?
C8D C9D 1.37(2) . ?
C9A C10A 1.385(11) . ?
C9A H9A 0.9500 . ?
C9B C10B 1.365(12) . ?
C9B H9B 0.9500 . ?
B9 B10 1.746(18) . ?
B9 B11 1.766(18) . ?
B9 H9 1.1200 . ?
C9D H9D1 0.9800 . ?
C9D H9D2 0.9800 . ?
C9D H9D3 0.9800 . ?
C10A C11A 1.393(11) . ?
C10B C11B 1.393(12) . ?
B10 B11 1.758(16) . ?
B10 H10 1.1200 . ?
C11A C12A 1.391(11) . ?
C11B C12B 1.370(11) . ?
B11 H11 1.1200 . ?
C11D C12D 1.50(2) . ?
C12A C13A 1.391(10) . ?
C12A H12A 0.9500 . ?
C12B C13B 1.405(11) . ?
C12B H12B 0.9500 . ?
B12 B13 1.74(2) . ?
B12 B18 1.77(2) . ?
B12 B16 1.79(2) . ?
B12 B19 1.81(2) . ?
B12 H12 1.1200 . ?
C12D H12C 0.9800 . ?
C12D H12D 0.9800 . ?
C12D H12E 0.9800 . ?
C13A C14A 1.520(11) . ?
C13B C14B 1.524(11) . ?
B13 C14 1.740(14) . ?
B13 B18 1.76(2) . ?
B13 B17 1.821(15) . ?
B13 H13 1.1200 . ?
C14A C15A 1.510(11) . ?
C14A H14A 0.9900 . ?
C14A H14B 0.9900 . ?
C14B C15B 1.534(12) . ?
C14B H14C 0.9900 . ?
C14B H14D 0.9900 . ?
C14 C15 1.605(13) . ?
C14 B17 1.717(13) . ?
C14 B22 1.719(15) . ?
C14 H14 1.1200 . ?
C14D C15D 1.478(17) . ?
C15A C20A 1.408(11) . ?
C15A C16A 1.414(11) . ?
C15B C20B 1.379(11) . ?
C15B C16B 1.413(11) . ?
C15 B20 1.694(18) . ?
C15 B22 1.703(14) . ?
C15 B16 1.714(18) . ?
C15 H15 1.1200 . ?
C15D H15A 0.9800 . ?
C15D H15B 0.9800 . ?
C15D H15C 0.9800 . ?
C16A C17A 1.382(11) . ?
C16A H16A 0.9500 . ?
C16B C17B 1.375(12) . ?
C16B H16B 0.9500 . ?
B16 B19 1.78(2) . ?
B16 B20 1.792(18) . ?
B16 H16 1.1200 . ?
C17A C18A 1.390(11) . ?
C17B C18B 1.381(12) . ?
B17 B23 1.75(2) . ?
B17 B22 1.765(18) . ?
B17 B18 1.767(19) . ?
B17 H17 1.1200 . ?
C17D C18D 1.520(19) . ?
C18A C19A 1.398(11) . ?
C18B C19B 1.391(12) . ?
B18 B19 1.77(3) . ?
B18 B23 1.77(2) . ?
B18 H18 1.1200 . ?
C18D H18A 0.9800 . ?
C18D H18B 0.9800 . ?
C18D H18C 0.9800 . ?
C19A C20A 1.382(11) . ?
C19A H19A 0.9500 . ?
C19B C20B 1.404(12) . ?
C19B H19B 0.9500 . ?
B19 B23 1.76(2) . ?
B19 B20 1.78(3) . ?
B19 H19 1.1200 . ?
C20A C21A 1.532(10) . ?
C20B C21B 1.530(11) . ?
B20 B22 1.71(2) . ?
B20 B23 1.77(2) . ?
B20 H20 1.1200 . ?
C20D C21D 1.36(2) . ?
C21A H21A 0.9900 . ?
C21A H21B 0.9900 . ?
C21B H21C 0.9900 . ?
C21B H21D 0.9900 . ?
C21D H21E 0.9800 . ?
C21D H21F 0.9800 . ?
C21D H21G 0.9800 . ?
B22 B23 1.762(19) . ?
B22 H22 1.1200 . ?
B23 H23 1.1200 . ?
C23D C24D 1.441(17) . ?
C24D H24A 0.9800 . ?
C24D H24B 0.9800 . ?
C24D H24C 0.9800 . ?
C26D C27D 1.404(17) . ?
C27D H27A 0.9800 . ?
C27D H27B 0.9800 . ?
C27D H27C 0.9800 . ?
C32A C33A 1.388(12) . ?
C32A H32A 0.9500 . ?
C32B C33B 1.384(12) . ?
C32B H32B 0.9500 . ?
C33A C34A 1.401(12) . ?
C33A H33A 0.9500 . ?
C33B C34B 1.370(12) . ?
C33B H33B 0.9500 . ?
C34A C35A 1.381(11) . ?
C34A C37A 1.473(12) . ?
C34B C35B 1.375(12) . ?
C34B C37B 1.472(12) . ?
C35A C36A 1.383(12) . ?
C35A H35A 0.9500 . ?
C35B C36B 1.382(12) . ?
C35B H35B 0.9500 . ?
C36A H36A 0.9500 . ?
C36B H36B 0.9500 . ?
C41A H41A 0.9800 . ?
C41A H41B 0.9800 . ?
C41A H41C 0.9800 . ?
C41B H41D 0.9800 . ?
C41B H41E 0.9800 . ?
C41B H41F 0.9800 . ?
C52A C53A 1.374(12) . ?
C52A H52A 0.9500 . ?
C52B C53B 1.550(16) . ?
C52B H52B 0.9500 . ?
C53A C54A 1.366(11) . ?
C53A H53A 0.9500 . ?
C53B C54B 1.359(15) . ?
C53B H53B 0.9500 . ?
C54A C55A 1.392(12) . ?
C54A C57A 1.479(11) . ?
C54B C55B 1.277(15) . ?
C54B C57B 1.69(2) . ?
C55A C56A 1.368(12) . ?
C55A H55A 0.9500 . ?
C55B C56B 1.348(16) . ?
C55B H55B 0.9500 . ?
C56A H56A 0.9500 . ?
C56B H56B 0.9500 . ?
C61A H61A 0.9800 . ?
C61A H61B 0.9800 . ?
C61A H61C 0.9800 . ?
C61B H61D 0.9800 . ?
C61B H61E 0.9800 . ?
C61B H61F 0.9800 . ?
C72A C73A 1.373(12) . ?
C72A H72A 0.9500 . ?
C72B C73B 1.398(15) . ?
C72B H72B 0.9500 . ?
C73A C74A 1.385(12) . ?
C73A H73A 0.9500 . ?
C73B C74B 1.374(15) . ?
C73B H73B 0.9500 . ?
C74A C75A 1.387(12) . ?
C74A C77A 1.503(12) . ?
C74B C75B 1.377(14) . ?
C74B C77B 1.509(14) . ?
C75A C76A 1.398(12) . ?
C75A H75A 0.9500 . ?
C75B C76B 1.361(13) . ?
C75B H75B 0.9500 . ?
C76A H76A 0.9500 . ?
C76B H76B 0.9500 . ?
C81A H81A 0.9800 . ?
C81A H81B 0.9800 . ?
C81A H81C 0.9800 . ?
C81B H81D 0.9800 . ?
C81B H81E 0.9800 . ?
C81B H81F 0.9800 . ?
